data_7014784
loop_
_publ_author_name
'Lancashire, Hannah N.'
'Brown, Neil J.'
'Carthy, Laura'
'Collison, David'
'Fitzgerald, Emma C.'
'Edge, Ruth'
'Helliwell, Madeleine'
'Holden, Mark'
'Low, Paul J.'
'McDouall, Joseph J. W.'
'Whiteley, Mark W.'

_publ_section_title
;
 Synthesis, spectroscopy and electronic structure of the vinylidene and
 alkynyl complexes [W(C=CHR)(dppe)(\h-C&#x2087;H&#x2087;)](+) and
 [W(C\\tb CR)(dppe)(\h-C&#x2087;H&#x2087;](n+) (n = 0 or 1).
;
_journal_issue 6
_journal_name_full 'Dalton transactions (Cambridge, England : 2003)'
_journal_page_first 1267
_journal_page_last 1278
_journal_paper_doi 10.1039/c0dt01150a
_journal_volume 40
_journal_year 2011
_chemical_formula_sum 'C41 H37 F6 P3 W'
_chemical_formula_weight 920.47
_chemical_name_systematic
;
?
;
_space_group_IT_number 14
_symmetry_cell_setting monoclinic
_symmetry_space_group_name_Hall '-P 2ybc'
_symmetry_space_group_name_H-M 'P 1 21/c 1'
_atom_sites_solution_hydrogens geom
_atom_sites_solution_primary direct
_atom_sites_solution_secondary difmap
_audit_creation_method SHELXL-97
_cell_angle_alpha 90.000(5)
_cell_angle_beta 104.641(5)
_cell_angle_gamma 90.000(5)
_cell_formula_units_Z 8
_cell_length_a 33.250(5)
_cell_length_b 12.061(5)
_cell_length_c 18.645(5)
_cell_measurement_reflns_used 900
_cell_measurement_temperature 100(2)
_cell_measurement_theta_max 22.60
_cell_measurement_theta_min 2.24
_cell_volume 7234(4)
_computing_cell_refinement 'Bruker SMART'
_computing_data_collection 'Bruker SMART'
_computing_data_reduction 'Bruker SAINT'
_computing_molecular_graphics 'Bruker SHELXTL'
_computing_publication_material 'Bruker SHELXTL'
_computing_structure_refinement 'SHELXL-97 (Sheldrick, 1997)'
_computing_structure_solution 'SHELXS-97 (Sheldrick, 1990)'
_diffrn_ambient_temperature 100(2)
_diffrn_measured_fraction_theta_full 0.993
_diffrn_measured_fraction_theta_max 0.993
_diffrn_measurement_device_type 'CCD area detector'
_diffrn_measurement_method 'phi and omega scans'
_diffrn_radiation_monochromator graphite
_diffrn_radiation_source 'fine-focus sealed tube'
_diffrn_radiation_type MoK\a
_diffrn_radiation_wavelength 0.71069
_diffrn_reflns_av_R_equivalents 0.0775
_diffrn_reflns_av_sigmaI/netI 0.0974
_diffrn_reflns_limit_h_max 41
_diffrn_reflns_limit_h_min -38
_diffrn_reflns_limit_k_max 8
_diffrn_reflns_limit_k_min -15
_diffrn_reflns_limit_l_max 23
_diffrn_reflns_limit_l_min -22
_diffrn_reflns_number 40504
_diffrn_reflns_theta_full 26.42
_diffrn_reflns_theta_max 26.42
_diffrn_reflns_theta_min 1.27
_exptl_absorpt_coefficient_mu 3.388
_exptl_absorpt_correction_T_max 1.000
_exptl_absorpt_correction_T_min 0.464
_exptl_absorpt_correction_type multi-scan
_exptl_absorpt_process_details SADABS
_exptl_crystal_colour orange
_exptl_crystal_density_diffrn 1.690
_exptl_crystal_density_method 'not measured'
_exptl_crystal_description plate
_exptl_crystal_F_000 3648
_exptl_crystal_size_max 0.35
_exptl_crystal_size_mid 0.35
_exptl_crystal_size_min 0.08
_refine_diff_density_max 1.815
_refine_diff_density_min -1.334
_refine_diff_density_rms 0.173
_refine_ls_extinction_method none
_refine_ls_goodness_of_fit_ref 1.011
_refine_ls_hydrogen_treatment constr
_refine_ls_matrix_type full
_refine_ls_number_parameters 983
_refine_ls_number_reflns 14741
_refine_ls_number_restraints 267
_refine_ls_restrained_S_all 1.004
_refine_ls_R_factor_all 0.0880
_refine_ls_R_factor_gt 0.0512
_refine_ls_shift/su_max 0.001
_refine_ls_shift/su_mean 0.000
_refine_ls_structure_factor_coef Fsqd
_refine_ls_weighting_details 'calc w=1/[\s^2^(Fo^2^)+(0.0438P)^2^+0.0000P] where P=(Fo^2^+2Fc^2^)/3'
_refine_ls_weighting_scheme calc
_refine_ls_wR_factor_gt 0.0954
_refine_ls_wR_factor_ref 0.1113
_reflns_number_gt 10242
_reflns_number_total 14741
_reflns_threshold_expression >2sigma(I)
_cod_data_source_file C0DT01150A.TXT
_cod_data_source_block s2746abs
_cod_depositor_comments
;
The following automatic conversions were performed:
'_symmetry_cell_setting' value 'Monoclinic' changed to 'monoclinic'
according to '/home/saulius/struct/CIF-dictionaries/cif_core.dic'
dictionary named 'cif_core.dic' version 2.4.1 from 2010-06-29.

Automatic conversion script
Id: cif_fix_enum 1555 2011-01-17 13:19:09Z saulius 
;
_cod_original_sg_symbol_H-M P2(1)/c
_cod_database_code 7014784

loop_
_symmetry_equiv_pos_as_xyz
'x, y, z'
'-x, y+1/2, -z+1/2'
'-x, -y, -z'
'x, -y-1/2, z-1/2'

loop_
_atom_site_label
_atom_site_type_symbol
_atom_site_fract_x
_atom_site_fract_y
_atom_site_fract_z
_atom_site_U_iso_or_equiv
_atom_site_adp_type
_atom_site_occupancy
_atom_site_symmetry_multiplicity
_atom_site_calc_flag
_atom_site_refinement_flags
_atom_site_disorder_assembly
_atom_site_disorder_group
W1 W 0.119008(8) 0.51496(2) 0.470650(15) 0.01541(7) Uani 1 1 d . . .
P1 P 0.08236(5) 0.63259(14) 0.36334(9) 0.0169(4) Uani 1 1 d . . .
P2 P 0.09486(5) 0.36747(14) 0.37499(9) 0.0172(4) Uani 1 1 d . . .
C1 C 0.1067(2) 0.3825(6) 0.5497(4) 0.0238(16) Uani 1 1 d D . .
H1 H 0.1014 0.3074 0.5403 0.029 Uiso 1 1 calc R . .
C2 C 0.1491(2) 0.4110(5) 0.5757(3) 0.0210(16) Uani 1 1 d D . .
H2 H 0.1676 0.3522 0.5874 0.025 Uiso 1 1 calc R . .
C3 C 0.1664(2) 0.5171(5) 0.5860(3) 0.0225(15) Uani 1 1 d D . .
H3 H 0.1952 0.5191 0.6021 0.027 Uiso 1 1 calc R . .
C4 C 0.1467(2) 0.6220(6) 0.5756(4) 0.0243(16) Uani 1 1 d D . .
H4 H 0.1641 0.6832 0.5876 0.029 Uiso 1 1 calc R . .
C5 C 0.10390(19) 0.6451(5) 0.5494(4) 0.0210(15) Uani 1 1 d D . .
H5 H 0.0969 0.7194 0.5408 0.025 Uiso 1 1 calc R . .
C6 C 0.0700(2) 0.5689(5) 0.5343(4) 0.0195(15) Uani 1 1 d D . .
H6 H 0.0436 0.6005 0.5220 0.023 Uiso 1 1 calc R . .
C7 C 0.0712(2) 0.4517(5) 0.5358(4) 0.0228(16) Uani 1 1 d D . .
H7 H 0.0457 0.4158 0.5265 0.027 Uiso 1 1 calc R . .
C8 C 0.1614(2) 0.5309(5) 0.4165(4) 0.0192(15) Uani 1 1 d . . .
C9 C 0.1864(2) 0.5391(5) 0.3715(4) 0.0183(15) Uani 1 1 d . . .
H9 H 0.1736 0.5321 0.3212 0.022 Uiso 1 1 calc R . .
C10 C 0.2313(2) 0.5575(5) 0.3901(4) 0.0184(15) Uani 1 1 d . . .
C11 C 0.2549(2) 0.5656(6) 0.4632(4) 0.0283(17) Uani 1 1 d . . .
H11 H 0.2420 0.5595 0.5019 0.034 Uiso 1 1 calc R . .
C12 C 0.2974(2) 0.5829(6) 0.4789(5) 0.036(2) Uani 1 1 d . . .
H12 H 0.3130 0.5859 0.5279 0.043 Uiso 1 1 calc R . .
C13 C 0.3169(2) 0.5956(6) 0.4219(5) 0.0329(19) Uani 1 1 d . . .
H13 H 0.3453 0.6087 0.4325 0.040 Uiso 1 1 calc R . .
C14 C 0.2940(2) 0.5888(6) 0.3500(5) 0.0320(19) Uani 1 1 d . . .
H14 H 0.3070 0.5973 0.3118 0.038 Uiso 1 1 calc R . .
C15 C 0.2515(2) 0.5693(6) 0.3333(4) 0.0276(17) Uani 1 1 d . . .
H15 H 0.2363 0.5641 0.2841 0.033 Uiso 1 1 calc R . .
C16 C 0.1060(2) 0.7615(5) 0.3441(3) 0.0173(14) Uani 1 1 d . . .
C17 C 0.1376(2) 0.8137(6) 0.3959(4) 0.0253(16) Uani 1 1 d . . .
H17 H 0.1481 0.7811 0.4421 0.030 Uiso 1 1 calc R . .
C18 C 0.1539(2) 0.9139(6) 0.3800(4) 0.0325(19) Uani 1 1 d . . .
H18 H 0.1747 0.9491 0.4154 0.039 Uiso 1 1 calc R . .
C19 C 0.1388(2) 0.9605(6) 0.3108(4) 0.0295(18) Uani 1 1 d . . .
H19 H 0.1499 1.0271 0.2994 0.035 Uiso 1 1 calc R . .
C20 C 0.1078(2) 0.9100(5) 0.2586(4) 0.0290(18) Uani 1 1 d . . .
H20 H 0.0977 0.9424 0.2123 0.035 Uiso 1 1 calc R . .
C21 C 0.0913(2) 0.8106(6) 0.2753(4) 0.0283(18) Uani 1 1 d . . .
H21 H 0.0702 0.7764 0.2398 0.034 Uiso 1 1 calc R . .
C22 C 0.0287(2) 0.6772(5) 0.3587(4) 0.0223(16) Uani 1 1 d . . .
C23 C 0.0227(2) 0.7580(5) 0.4082(4) 0.0213(16) Uani 1 1 d . . .
H23 H 0.0455 0.7897 0.4414 0.026 Uiso 1 1 calc R . .
C24 C -0.0177(2) 0.7916(6) 0.4079(4) 0.0251(17) Uani 1 1 d . . .
H24 H -0.0217 0.8451 0.4414 0.030 Uiso 1 1 calc R . .
C25 C -0.0511(2) 0.7460(6) 0.3587(4) 0.0240(16) Uani 1 1 d . . .
H25 H -0.0779 0.7683 0.3589 0.029 Uiso 1 1 calc R . .
C26 C -0.0454(2) 0.6669(5) 0.3089(4) 0.0237(16) Uani 1 1 d . . .
H26 H -0.0683 0.6364 0.2754 0.028 Uiso 1 1 calc R . .
C27 C -0.0054(2) 0.6321(5) 0.3085(4) 0.0210(15) Uani 1 1 d . . .
H27 H -0.0017 0.5789 0.2746 0.025 Uiso 1 1 calc R . .
C28 C 0.0781(2) 0.5516(5) 0.2796(4) 0.0186(15) Uani 1 1 d . . .
H28A H 0.0579 0.5862 0.2390 0.022 Uiso 1 1 calc R . .
H28B H 0.1047 0.5514 0.2672 0.022 Uiso 1 1 calc R . .
C29 C 0.0648(2) 0.4318(5) 0.2885(3) 0.0183(15) Uani 1 1 d . . .
H29A H 0.0684 0.3883 0.2467 0.022 Uiso 1 1 calc R . .
H29B H 0.0356 0.4307 0.2878 0.022 Uiso 1 1 calc R . .
C30 C 0.0581(2) 0.2596(5) 0.3874(3) 0.0168(14) Uani 1 1 d . . .
C31 C 0.0175(2) 0.2898(6) 0.3891(3) 0.0188(15) Uani 1 1 d . . .
H31 H 0.0101 0.3643 0.3861 0.023 Uiso 1 1 calc R . .
C32 C -0.0114(2) 0.2113(6) 0.3950(3) 0.0231(16) Uani 1 1 d . . .
H32 H -0.0382 0.2328 0.3955 0.028 Uiso 1 1 calc R . .
C33 C -0.0006(2) 0.1002(6) 0.4002(4) 0.0251(17) Uani 1 1 d . . .
H33 H -0.0203 0.0470 0.4035 0.030 Uiso 1 1 calc R . .
C34 C 0.0393(2) 0.0684(6) 0.4004(4) 0.0252(17) Uani 1 1 d . . .
H34 H 0.0466 -0.0063 0.4047 0.030 Uiso 1 1 calc R . .
C35 C 0.0689(2) 0.1477(5) 0.3943(4) 0.0212(15) Uani 1 1 d . . .
H35 H 0.0958 0.1259 0.3948 0.025 Uiso 1 1 calc R . .
C36 C 0.1382(2) 0.2935(5) 0.3535(4) 0.0188(15) Uani 1 1 d . . .
C37 C 0.1458(2) 0.3012(5) 0.2828(4) 0.0235(16) Uani 1 1 d . . .
H37 H 0.1273 0.3397 0.2453 0.028 Uiso 1 1 calc R . .
C38 C 0.1804(2) 0.2519(6) 0.2690(4) 0.0317(19) Uani 1 1 d . . .
H38 H 0.1850 0.2562 0.2220 0.038 Uiso 1 1 calc R . .
C39 C 0.2081(2) 0.1965(6) 0.3245(4) 0.0296(18) Uani 1 1 d . . .
H39 H 0.2315 0.1638 0.3149 0.036 Uiso 1 1 calc R . .
C40 C 0.2015(2) 0.1892(6) 0.3938(4) 0.0333(19) Uani 1 1 d . . .
H40 H 0.2205 0.1516 0.4310 0.040 Uiso 1 1 calc R . .
C41 C 0.1665(2) 0.2376(5) 0.4092(4) 0.0226(16) Uani 1 1 d . . .
H41 H 0.1622 0.2325 0.4565 0.027 Uiso 1 1 calc R . .
W2 W 0.397620(10) 0.10004(3) 0.370617(18) 0.02958(9) Uani 1 1 d . . .
P3 P 0.35303(6) 0.26310(16) 0.32096(11) 0.0252(4) Uani 1 1 d . . .
P4 P 0.37715(6) 0.15603(16) 0.48594(11) 0.0292(5) Uani 1 1 d . . .
C42 C 0.4553(5) 0.1968(12) 0.3581(9) 0.041(3) Uani 0.548(10) 1 d PDU A 1
H42 H 0.4611 0.2722 0.3584 0.049 Uiso 0.548(10) 1 calc PR A 1
C43 C 0.4361(4) 0.1514(13) 0.2893(8) 0.044(3) Uani 0.548(10) 1 d PDU A 1
H43 H 0.4316 0.2003 0.2495 0.052 Uiso 0.548(10) 1 calc PR A 1
C44 C 0.4227(5) 0.0431(14) 0.2718(7) 0.044(3) Uani 0.548(10) 1 d PDU A 1
H44 H 0.4108 0.0296 0.2218 0.053 Uiso 0.548(10) 1 calc PR A 1
C45 C 0.4248(6) -0.0493(12) 0.3193(9) 0.042(3) Uani 0.548(10) 1 d PDU A 1
H45 H 0.4159 -0.1165 0.2962 0.051 Uiso 0.548(10) 1 calc PR A 1
C46 C 0.4387(5) -0.0529(12) 0.3986(9) 0.044(3) Uani 0.548(10) 1 d PDU A 1
H46 H 0.4360 -0.1202 0.4212 0.053 Uiso 0.548(10) 1 calc PR A 1
C47 C 0.4563(5) 0.0372(14) 0.4464(7) 0.040(3) Uani 0.548(10) 1 d PDU A 1
H47 H 0.4613 0.0232 0.4969 0.048 Uiso 0.548(10) 1 calc PR A 1
C48 C 0.4669(5) 0.1429(14) 0.4273(8) 0.041(3) Uani 0.548(10) 1 d PDU A 1
H48 H 0.4840 0.1834 0.4654 0.049 Uiso 0.548(10) 1 calc PR A 1
C42B C 0.4653(6) 0.1782(14) 0.4064(11) 0.043(3) Uani 0.452(10) 1 d PDU A 2
H42B H 0.4764 0.2447 0.4279 0.051 Uiso 0.452(10) 1 calc PR A 2
C43B C 0.4519(5) 0.1754(14) 0.3290(11) 0.041(3) Uani 0.452(10) 1 d PDU A 2
H43B H 0.4552 0.2416 0.3055 0.050 Uiso 0.452(10) 1 calc PR A 2
C44B C 0.4344(6) 0.0889(16) 0.2814(9) 0.041(3) Uani 0.452(10) 1 d PDU A 2
H44B H 0.4270 0.1065 0.2312 0.049 Uiso 0.452(10) 1 calc PR A 2
C45B C 0.4262(8) -0.0217(16) 0.2990(9) 0.042(3) Uani 0.452(10) 1 d PDU A 2
H45B H 0.4174 -0.0697 0.2591 0.050 Uiso 0.452(10) 1 calc PR A 2
C46B C 0.4298(7) -0.0683(13) 0.3706(11) 0.044(3) Uani 0.452(10) 1 d PDU A 2
H46B H 0.4189 -0.1391 0.3719 0.053 Uiso 0.452(10) 1 calc PR A 2
C47B C 0.4482(6) -0.0188(17) 0.4401(9) 0.045(3) Uani 0.452(10) 1 d PDU A 2
H47B H 0.4505 -0.0640 0.4814 0.054 Uiso 0.452(10) 1 calc PR A 2
C48B C 0.4635(6) 0.0899(17) 0.4547(9) 0.042(3) Uani 0.452(10) 1 d PDU A 2
H48B H 0.4742 0.1060 0.5047 0.051 Uiso 0.452(10) 1 calc PR A 2
C49 C 0.3414(3) 0.0380(6) 0.3448(4) 0.036(2) Uani 1 1 d . A .
C50 C 0.3030(3) 0.0021(6) 0.3318(4) 0.036(2) Uani 1 1 d . . .
H50 H 0.2860 0.0353 0.3583 0.043 Uiso 1 1 calc R A .
C51 C 0.2843(3) -0.0852(6) 0.2795(4) 0.037(2) Uani 1 1 d . A .
C52 C 0.3047(3) -0.1319(7) 0.2317(4) 0.040(2) Uani 1 1 d . . .
H52 H 0.3313 -0.1076 0.2319 0.048 Uiso 1 1 calc R A .
C53 C 0.2867(3) -0.2133(7) 0.1840(5) 0.046(2) Uani 1 1 d . A .
H53 H 0.3017 -0.2460 0.1537 0.055 Uiso 1 1 calc R . .
C54 C 0.2465(3) -0.2486(7) 0.1794(5) 0.043(2) Uani 1 1 d . . .
H54 H 0.2342 -0.3032 0.1457 0.052 Uiso 1 1 calc R A .
C55 C 0.2253(3) -0.2008(7) 0.2261(5) 0.042(2) Uani 1 1 d . A .
H55 H 0.1982 -0.2232 0.2237 0.050 Uiso 1 1 calc R . .
C56 C 0.2433(3) -0.1215(6) 0.2756(5) 0.039(2) Uani 1 1 d . . .
H56 H 0.2286 -0.0908 0.3072 0.046 Uiso 1 1 calc R A .
C57 C 0.3136(2) 0.2411(6) 0.2329(4) 0.0255(17) Uani 1 1 d . . .
C58 C 0.3199(3) 0.1581(6) 0.1843(4) 0.036(2) Uani 1 1 d . . .
H58 H 0.3441 0.1158 0.1964 0.043 Uiso 1 1 calc R . .
C59 C 0.2908(3) 0.1391(7) 0.1193(4) 0.043(2) Uani 1 1 d . . .
H59 H 0.2955 0.0848 0.0870 0.052 Uiso 1 1 calc R . .
C60 C 0.2545(3) 0.1995(8) 0.1010(5) 0.049(3) Uani 1 1 d . . .
H60 H 0.2346 0.1843 0.0572 0.059 Uiso 1 1 calc R . .
C61 C 0.2476(3) 0.2823(8) 0.1474(4) 0.043(2) Uani 1 1 d . . .
H61 H 0.2237 0.3257 0.1342 0.052 Uiso 1 1 calc R . .
C62 C 0.2769(2) 0.3003(7) 0.2145(4) 0.0321(19) Uani 1 1 d . . .
H62 H 0.2716 0.3530 0.2474 0.039 Uiso 1 1 calc R . .
C63 C 0.3758(2) 0.3961(6) 0.3068(4) 0.0270(17) Uani 1 1 d . . .
C64 C 0.3633(2) 0.4544(6) 0.2405(4) 0.0303(18) Uani 1 1 d . . .
H64 H 0.3436 0.4246 0.2007 0.036 Uiso 1 1 calc R . .
C65 C 0.3811(2) 0.5597(6) 0.2342(5) 0.0351(19) Uani 1 1 d . . .
H65 H 0.3727 0.5991 0.1901 0.042 Uiso 1 1 calc R . .
C66 C 0.4103(3) 0.6040(7) 0.2920(5) 0.044(2) Uani 1 1 d . . .
H66 H 0.4217 0.6732 0.2870 0.053 Uiso 1 1 calc R . .
C67 C 0.4231(3) 0.5467(8) 0.3577(5) 0.056(3) Uani 1 1 d . . .
H67 H 0.4428 0.5772 0.3974 0.067 Uiso 1 1 calc R . .
C68 C 0.4062(3) 0.4413(7) 0.3645(5) 0.041(2) Uani 1 1 d . . .
H68 H 0.4155 0.4015 0.4082 0.049 Uiso 1 1 calc R . .
C69 C 0.3219(2) 0.2939(6) 0.3874(4) 0.0268(17) Uani 1 1 d . . .
H69A H 0.3097 0.3671 0.3774 0.032 Uiso 1 1 calc R . .
H69B H 0.2994 0.2406 0.3812 0.032 Uiso 1 1 calc R . .
C70 C 0.3488(2) 0.2892(6) 0.4678(4) 0.0278(17) Uani 1 1 d . . .
H70A H 0.3313 0.2976 0.5018 0.033 Uiso 1 1 calc R . .
H70B H 0.3686 0.3500 0.4763 0.033 Uiso 1 1 calc R . .
C71 C 0.4182(3) 0.1790(7) 0.5698(4) 0.036(2) Uani 1 1 d . . .
C72 C 0.4318(3) 0.0907(8) 0.6187(5) 0.048(2) Uani 1 1 d . . .
H72 H 0.4179 0.0231 0.6112 0.057 Uiso 1 1 calc R . .
C73 C 0.4666(3) 0.1048(8) 0.6793(4) 0.046(2) Uani 1 1 d . . .
H73 H 0.4754 0.0466 0.7123 0.056 Uiso 1 1 calc R . .
C74 C 0.4878(3) 0.2035(8) 0.6903(5) 0.048(2) Uani 1 1 d . . .
H74 H 0.5110 0.2114 0.7301 0.058 Uiso 1 1 calc R . .
C75 C 0.4750(3) 0.2908(8) 0.6427(5) 0.046(2) Uani 1 1 d . . .
H75 H 0.4893 0.3578 0.6502 0.055 Uiso 1 1 calc R . .
C76 C 0.4402(3) 0.2780(7) 0.5828(4) 0.044(2) Uani 1 1 d . . .
H76 H 0.4316 0.3373 0.5507 0.052 Uiso 1 1 calc R . .
C77 C 0.3410(2) 0.0584(6) 0.5108(4) 0.0286(18) Uani 1 1 d . . .
C78 C 0.3494(3) -0.0538(7) 0.5074(5) 0.050(2) Uani 1 1 d . . .
H78 H 0.3744 -0.0769 0.4984 0.060 Uiso 1 1 calc R . .
C79 C 0.3207(4) -0.1316(7) 0.5175(5) 0.061(3) Uani 1 1 d . . .
H79 H 0.3268 -0.2067 0.5155 0.073 Uiso 1 1 calc R . .
C80 C 0.2830(3) -0.1002(7) 0.5304(5) 0.051(3) Uani 1 1 d . . .
H80 H 0.2629 -0.1526 0.5329 0.061 Uiso 1 1 calc R . .
C81 C 0.2764(3) 0.0091(6) 0.5393(4) 0.0364(19) Uani 1 1 d . . .
H81 H 0.2525 0.0318 0.5523 0.044 Uiso 1 1 calc R . .
C82 C 0.3053(2) 0.0881(6) 0.5291(4) 0.0309(18) Uani 1 1 d . . .
H82 H 0.3000 0.1628 0.5351 0.037 Uiso 1 1 calc R . .
P5 P 0.13620(6) 0.52143(16) 0.09907(10) 0.0242(4) Uani 1 1 d . . .
F1 F 0.14017(16) 0.4114(4) 0.0540(3) 0.0512(13) Uani 1 1 d . . .
F2 F 0.17132(15) 0.5807(4) 0.0689(3) 0.0536(14) Uani 1 1 d . . .
F3 F 0.10139(13) 0.5682(4) 0.0302(2) 0.0389(11) Uani 1 1 d . . .
F4 F 0.13225(16) 0.6304(3) 0.1451(3) 0.0491(13) Uani 1 1 d . . .
F5 F 0.10034(14) 0.4645(4) 0.1302(2) 0.0391(11) Uani 1 1 d . . .
F6 F 0.17059(14) 0.4759(4) 0.1687(2) 0.0438(12) Uani 1 1 d . . .
P6 P 0.42839(8) 0.6502(2) 0.58457(14) 0.0484(6) Uani 1 1 d . . .
F7 F 0.46702(19) 0.6438(5) 0.5468(3) 0.0812(19) Uani 1 1 d . . .
F8 F 0.41014(19) 0.5392(4) 0.5402(3) 0.0769(19) Uani 1 1 d . . .
F9 F 0.4042(2) 0.7202(4) 0.5155(3) 0.0791(19) Uani 1 1 d . . .
F10 F 0.39025(18) 0.6536(6) 0.6196(4) 0.093(2) Uani 1 1 d . . .
F11 F 0.44687(17) 0.7627(5) 0.6256(3) 0.0774(18) Uani 1 1 d . . .
F12 F 0.45491(18) 0.5790(6) 0.6497(3) 0.0805(19) Uani 1 1 d . . .

loop_
_atom_site_aniso_label
_atom_site_aniso_U_11
_atom_site_aniso_U_22
_atom_site_aniso_U_33
_atom_site_aniso_U_23
_atom_site_aniso_U_13
_atom_site_aniso_U_12
W1 0.01841(14) 0.01271(13) 0.01486(13) 0.00105(12) 0.00372(10) 0.00019(12)
P1 0.0227(9) 0.0124(8) 0.0157(9) -0.0001(7) 0.0050(7) -0.0012(7)
P2 0.0209(9) 0.0136(8) 0.0171(9) 0.0012(7) 0.0048(7) 0.0005(7)
C1 0.030(4) 0.027(4) 0.017(4) 0.012(3) 0.011(3) 0.004(3)
C2 0.034(4) 0.019(4) 0.012(3) 0.003(3) 0.011(3) 0.010(3)
C3 0.021(4) 0.031(4) 0.012(3) 0.002(3) -0.003(3) 0.003(3)
C4 0.029(4) 0.027(4) 0.015(4) -0.002(3) 0.002(3) -0.009(3)
C5 0.024(4) 0.019(3) 0.021(4) 0.002(3) 0.006(3) 0.004(3)
C6 0.016(4) 0.024(4) 0.020(4) 0.002(3) 0.009(3) 0.005(3)
C7 0.018(4) 0.031(4) 0.021(4) 0.004(3) 0.008(3) -0.007(3)
C8 0.016(3) 0.013(3) 0.022(4) 0.000(3) -0.007(3) 0.001(3)
C9 0.018(4) 0.017(4) 0.018(4) 0.001(3) 0.001(3) 0.001(3)
C10 0.018(4) 0.008(3) 0.028(4) 0.003(3) 0.004(3) -0.004(3)
C11 0.035(4) 0.025(4) 0.023(4) 0.001(3) 0.005(3) -0.005(4)
C12 0.027(4) 0.031(4) 0.040(5) 0.001(4) -0.006(4) -0.013(4)
C13 0.022(4) 0.024(4) 0.050(5) 0.001(4) 0.003(4) -0.006(3)
C14 0.029(4) 0.025(4) 0.048(5) 0.000(4) 0.020(4) -0.003(4)
C15 0.029(4) 0.020(4) 0.032(4) 0.004(3) 0.007(3) 0.000(3)
C16 0.024(4) 0.013(3) 0.014(3) 0.000(3) 0.003(3) -0.001(3)
C17 0.030(4) 0.021(4) 0.023(4) 0.004(3) 0.002(3) -0.001(3)
C18 0.037(5) 0.018(4) 0.035(5) 0.005(3) -0.005(4) -0.015(4)
C19 0.036(5) 0.020(4) 0.037(5) 0.002(3) 0.018(4) -0.007(3)
C20 0.045(5) 0.012(3) 0.028(4) 0.009(3) 0.007(4) 0.005(3)
C21 0.042(5) 0.017(4) 0.023(4) -0.004(3) 0.003(3) -0.010(3)
C22 0.032(4) 0.019(4) 0.018(4) 0.009(3) 0.010(3) 0.000(3)
C23 0.030(4) 0.020(4) 0.013(3) 0.002(3) 0.003(3) 0.001(3)
C24 0.038(4) 0.016(4) 0.023(4) 0.004(3) 0.010(3) 0.010(3)
C25 0.022(4) 0.029(4) 0.026(4) 0.012(3) 0.014(3) 0.013(3)
C26 0.025(4) 0.018(4) 0.026(4) 0.005(3) 0.002(3) -0.004(3)
C27 0.022(4) 0.018(3) 0.021(4) 0.002(3) 0.002(3) -0.001(3)
C28 0.022(4) 0.014(3) 0.020(4) 0.001(3) 0.005(3) 0.001(3)
C29 0.021(4) 0.015(3) 0.017(4) -0.003(3) 0.002(3) 0.003(3)
C30 0.021(4) 0.014(3) 0.013(3) 0.001(3) 0.001(3) -0.004(3)
C31 0.024(4) 0.019(3) 0.012(3) -0.002(3) 0.001(3) 0.002(3)
C32 0.023(4) 0.034(4) 0.012(4) -0.005(3) 0.003(3) 0.000(3)
C33 0.028(4) 0.027(4) 0.018(4) 0.003(3) 0.002(3) -0.013(3)
C34 0.030(4) 0.017(4) 0.027(4) 0.005(3) 0.003(3) -0.004(3)
C35 0.016(4) 0.018(3) 0.028(4) -0.001(3) 0.003(3) -0.001(3)
C36 0.027(4) 0.006(3) 0.022(4) -0.004(3) 0.005(3) -0.005(3)
C37 0.027(4) 0.016(4) 0.029(4) -0.002(3) 0.010(3) -0.004(3)
C38 0.029(4) 0.028(4) 0.042(5) -0.013(4) 0.016(4) -0.010(4)
C39 0.022(4) 0.021(4) 0.047(5) -0.007(4) 0.010(4) 0.000(3)
C40 0.028(4) 0.026(4) 0.039(5) -0.001(4) -0.003(4) 0.005(4)
C41 0.029(4) 0.012(3) 0.024(4) 0.001(3) 0.001(3) -0.002(3)
W2 0.02380(17) 0.03030(18) 0.03477(19) -0.00503(15) 0.00763(14) 0.00186(14)
P3 0.0228(10) 0.0264(10) 0.0263(11) 0.0003(8) 0.0060(8) -0.0046(9)
P4 0.0274(11) 0.0272(11) 0.0335(12) 0.0047(9) 0.0089(9) 0.0054(9)
C42 0.031(5) 0.058(5) 0.039(6) -0.004(4) 0.021(5) 0.004(5)
C43 0.034(5) 0.059(6) 0.042(5) -0.003(5) 0.017(5) 0.003(5)
C44 0.038(5) 0.054(6) 0.043(5) -0.007(4) 0.015(5) 0.013(5)
C45 0.037(5) 0.047(5) 0.043(5) -0.008(5) 0.009(5) 0.017(5)
C46 0.035(5) 0.047(5) 0.045(6) -0.005(5) 0.000(5) 0.018(5)
C47 0.026(5) 0.048(6) 0.041(5) -0.003(4) 0.000(4) 0.014(6)
C48 0.023(5) 0.055(6) 0.043(5) -0.003(5) 0.004(5) 0.008(5)
C42B 0.025(5) 0.059(6) 0.043(6) -0.005(5) 0.007(5) 0.008(5)
C43B 0.033(5) 0.055(6) 0.041(6) -0.011(5) 0.020(5) 0.006(5)
C44B 0.032(6) 0.055(6) 0.041(5) -0.008(5) 0.020(5) 0.002(6)
C45B 0.037(5) 0.048(6) 0.042(5) -0.008(5) 0.015(5) 0.016(6)
C46B 0.039(6) 0.047(5) 0.043(6) -0.004(5) 0.006(6) 0.017(5)
C47B 0.033(6) 0.052(6) 0.044(5) -0.002(5) 0.001(5) 0.018(5)
C48B 0.025(5) 0.056(6) 0.044(5) -0.004(5) 0.004(5) 0.014(6)
C49 0.045(5) 0.029(4) 0.034(5) -0.002(4) 0.010(4) 0.012(4)
C50 0.037(5) 0.029(5) 0.039(5) -0.006(4) 0.003(4) 0.003(4)
C51 0.051(5) 0.021(4) 0.036(5) 0.008(4) 0.002(4) 0.000(4)
C52 0.044(5) 0.037(5) 0.036(5) -0.002(4) 0.005(4) -0.007(4)
C53 0.053(6) 0.031(5) 0.051(6) -0.003(4) 0.008(5) 0.006(5)
C54 0.048(6) 0.025(4) 0.047(6) 0.001(4) -0.006(4) -0.009(4)
C55 0.046(5) 0.034(5) 0.037(5) 0.006(4) -0.004(4) -0.013(4)
C56 0.046(5) 0.026(4) 0.042(5) 0.005(4) 0.008(4) 0.001(4)
C57 0.025(4) 0.027(4) 0.024(4) 0.001(3) 0.004(3) -0.010(3)
C58 0.043(5) 0.028(4) 0.032(5) 0.004(4) 0.003(4) -0.003(4)
C59 0.061(6) 0.039(5) 0.031(5) -0.005(4) 0.014(4) -0.024(5)
C60 0.034(5) 0.070(7) 0.035(5) 0.010(5) -0.005(4) -0.026(5)
C61 0.032(5) 0.066(6) 0.031(5) 0.014(5) 0.009(4) -0.008(5)
C62 0.021(4) 0.048(5) 0.030(4) 0.006(4) 0.011(3) -0.008(4)
C63 0.033(4) 0.025(4) 0.027(4) -0.003(3) 0.014(3) -0.001(3)
C64 0.023(4) 0.034(4) 0.035(5) 0.002(4) 0.010(3) -0.002(3)
C65 0.035(5) 0.029(4) 0.043(5) 0.004(4) 0.014(4) 0.003(4)
C66 0.057(6) 0.028(5) 0.057(6) -0.007(4) 0.032(5) -0.004(4)
C67 0.067(7) 0.056(6) 0.046(6) -0.015(5) 0.017(5) -0.033(5)
C68 0.045(5) 0.042(5) 0.037(5) 0.002(4) 0.012(4) -0.013(4)
C69 0.020(4) 0.021(4) 0.040(5) 0.011(3) 0.009(3) -0.001(3)
C70 0.023(4) 0.029(4) 0.034(4) 0.011(3) 0.014(3) 0.006(3)
C71 0.042(5) 0.040(5) 0.027(4) 0.002(4) 0.013(4) 0.007(4)
C72 0.036(5) 0.056(6) 0.054(6) 0.017(5) 0.015(4) 0.007(5)
C73 0.047(6) 0.063(6) 0.028(5) 0.013(5) 0.007(4) 0.010(5)
C74 0.035(5) 0.074(7) 0.038(5) -0.010(5) 0.013(4) 0.009(5)
C75 0.039(5) 0.052(6) 0.041(5) -0.006(5) 0.001(4) 0.005(5)
C76 0.055(6) 0.043(5) 0.031(5) -0.006(4) 0.005(4) 0.007(5)
C77 0.042(5) 0.021(4) 0.023(4) 0.010(3) 0.010(4) 0.002(4)
C78 0.064(7) 0.036(5) 0.057(6) 0.000(5) 0.026(5) -0.001(5)
C79 0.107(9) 0.023(5) 0.058(7) 0.001(4) 0.033(7) -0.011(6)
C80 0.071(7) 0.035(5) 0.050(6) 0.003(4) 0.022(5) -0.019(5)
C81 0.038(5) 0.034(5) 0.038(5) -0.004(4) 0.013(4) -0.011(4)
C82 0.027(4) 0.031(4) 0.036(5) -0.001(4) 0.011(4) -0.003(4)
P5 0.0284(10) 0.0222(9) 0.0201(10) 0.0032(8) 0.0029(8) -0.0062(9)
F1 0.061(3) 0.045(3) 0.047(3) -0.024(2) 0.013(3) 0.007(3)
F2 0.044(3) 0.080(4) 0.036(3) 0.014(3) 0.010(2) -0.029(3)
F3 0.039(3) 0.035(2) 0.035(3) 0.009(2) -0.004(2) -0.005(2)
F4 0.080(4) 0.021(2) 0.044(3) -0.009(2) 0.011(3) -0.002(2)
F5 0.039(3) 0.036(3) 0.045(3) 0.005(2) 0.016(2) -0.011(2)
F6 0.046(3) 0.043(3) 0.036(3) 0.012(2) -0.001(2) 0.000(2)
P6 0.0420(14) 0.0480(15) 0.0451(15) -0.0031(12) -0.0079(11) -0.0059(12)
F7 0.077(4) 0.095(5) 0.081(5) -0.019(4) 0.037(4) -0.019(4)
F8 0.089(5) 0.042(3) 0.079(4) 0.003(3) -0.016(3) -0.016(3)
F9 0.104(5) 0.043(3) 0.069(4) 0.005(3) -0.018(3) -0.004(3)
F10 0.052(4) 0.127(6) 0.106(5) 0.000(5) 0.035(4) -0.012(4)
F11 0.059(4) 0.081(4) 0.088(5) -0.038(4) 0.010(3) -0.022(3)
F12 0.071(4) 0.108(5) 0.050(4) 0.013(4) -0.009(3) 0.017(4)

loop_
_atom_type_symbol
_atom_type_description
_atom_type_scat_dispersion_real
_atom_type_scat_dispersion_imag
_atom_type_scat_source
C C 0.0033 0.0016 'International Tables Vol C Tables 4.2.6.8 and 6.1.1.4'
H H 0.0000 0.0000 'International Tables Vol C Tables 4.2.6.8 and 6.1.1.4'
F F 0.0171 0.0103 'International Tables Vol C Tables 4.2.6.8 and 6.1.1.4'
P P 0.1023 0.0942 'International Tables Vol C Tables 4.2.6.8 and 6.1.1.4'
W W -0.8490 6.8722 'International Tables Vol C Tables 4.2.6.8 and 6.1.1.4'

loop_
_geom_angle_atom_site_label_1
_geom_angle_atom_site_label_2
_geom_angle_atom_site_label_3
_geom_angle
_geom_angle_site_symmetry_1
_geom_angle_site_symmetry_3
_geom_angle_publ_flag
C8 W1 C1 132.7(2) . . ?
C8 W1 C5 124.9(2) . . ?
C1 W1 C5 87.8(2) . . ?
C8 W1 C3 93.9(2) . . ?
C1 W1 C3 66.4(2) . . ?
C5 W1 C3 66.8(2) . . ?
C8 W1 C2 106.1(2) . . ?
C1 W1 C2 35.7(2) . . ?
C5 W1 C2 86.9(2) . . ?
C3 W1 C2 35.0(2) . . ?
C8 W1 C4 101.4(2) . . ?
C1 W1 C4 86.7(2) . . ?
C5 W1 C4 35.6(2) . . ?
C3 W1 C4 35.4(2) . . ?
C2 W1 C4 66.2(2) . . ?
C8 W1 C6 158.1(2) . . ?
C1 W1 C6 66.7(2) . . ?
C5 W1 C6 35.9(2) . . ?
C3 W1 C6 85.6(2) . . ?
C2 W1 C6 85.9(2) . . ?
C4 W1 C6 66.3(2) . . ?
C8 W1 C7 166.7(2) . . ?
C1 W1 C7 35.5(2) . . ?
C5 W1 C7 66.8(2) . . ?
C3 W1 C7 85.1(2) . . ?
C2 W1 C7 66.0(2) . . ?
C4 W1 C7 85.5(2) . . ?
C6 W1 C7 35.1(2) . . ?
C8 W1 P2 81.03(19) . . ?
C1 W1 P2 83.38(18) . . ?
C5 W1 P2 149.43(16) . . ?
C3 W1 P2 133.48(17) . . ?
C2 W1 P2 102.06(17) . . ?
C4 W1 P2 168.29(17) . . ?
C6 W1 P2 114.86(17) . . ?
C7 W1 P2 90.02(17) . . ?
C8 W1 P1 78.40(19) . . ?
C1 W1 P1 141.55(17) . . ?
C5 W1 P1 89.01(17) . . ?
C3 W1 P1 144.37(17) . . ?
C2 W1 P1 175.17(16) . . ?
C4 W1 P1 111.50(17) . . ?
C6 W1 P1 89.26(16) . . ?
C7 W1 P1 109.88(17) . . ?
P2 W1 P1 80.19(6) . . ?
C28 P1 C16 103.5(3) . . ?
C28 P1 C22 104.6(3) . . ?
C16 P1 C22 101.7(3) . . ?
C28 P1 W1 107.4(2) . . ?
C16 P1 W1 119.7(2) . . ?
C22 P1 W1 118.2(2) . . ?
C36 P2 C29 107.3(3) . . ?
C36 P2 C30 105.6(3) . . ?
C29 P2 C30 100.2(3) . . ?
C36 P2 W1 112.0(2) . . ?
C29 P2 W1 109.3(2) . . ?
C30 P2 W1 121.1(2) . . ?
C2 C1 C7 129.2(6) . . ?
C2 C1 W1 74.0(4) . . ?
C7 C1 W1 75.3(4) . . ?
C2 C1 H1 115.4 . . ?
C7 C1 H1 115.4 . . ?
W1 C1 H1 128.2 . . ?
C3 C2 C1 127.7(6) . . ?
C3 C2 W1 72.3(4) . . ?
C1 C2 W1 70.3(4) . . ?
C3 C2 H2 116.1 . . ?
C1 C2 H2 116.1 . . ?
W1 C2 H2 136.6 . . ?
C2 C3 C4 129.8(6) . . ?
C2 C3 W1 72.7(4) . . ?
C4 C3 W1 72.6(4) . . ?
C2 C3 H3 115.1 . . ?
C4 C3 H3 115.1 . . ?
W1 C3 H3 134.6 . . ?
C3 C4 C5 127.9(6) . . ?
C3 C4 W1 72.0(4) . . ?
C5 C4 W1 70.6(4) . . ?
C3 C4 H4 116.0 . . ?
C5 C4 H4 116.0 . . ?
W1 C4 H4 136.9 . . ?
C4 C5 C6 128.3(6) . . ?
C4 C5 W1 73.8(4) . . ?
C6 C5 W1 73.9(4) . . ?
C4 C5 H5 115.9 . . ?
C6 C5 H5 115.9 . . ?
W1 C5 H5 129.5 . . ?
C7 C6 C5 128.4(6) . . ?
C7 C6 W1 73.1(4) . . ?
C5 C6 W1 70.2(4) . . ?
C7 C6 H6 115.8 . . ?
C5 C6 H6 115.8 . . ?
W1 C6 H6 136.3 . . ?
C1 C7 C6 127.8(6) . . ?
C1 C7 W1 69.3(4) . . ?
C6 C7 W1 71.8(4) . . ?
C1 C7 H7 116.1 . . ?
C6 C7 H7 116.1 . . ?
W1 C7 H7 139.2 . . ?
C9 C8 W1 172.4(5) . . ?
C8 C9 C10 128.8(6) . . ?
C8 C9 H9 115.6 . . ?
C10 C9 H9 115.6 . . ?
C11 C10 C15 118.4(6) . . ?
C11 C10 C9 122.1(6) . . ?
C15 C10 C9 119.5(6) . . ?
C12 C11 C10 120.6(7) . . ?
C12 C11 H11 119.7 . . ?
C10 C11 H11 119.7 . . ?
C13 C12 C11 120.3(7) . . ?
C13 C12 H12 119.9 . . ?
C11 C12 H12 119.9 . . ?
C14 C13 C12 119.6(7) . . ?
C14 C13 H13 120.2 . . ?
C12 C13 H13 120.2 . . ?
C13 C14 C15 120.9(7) . . ?
C13 C14 H14 119.5 . . ?
C15 C14 H14 119.5 . . ?
C14 C15 C10 120.2(7) . . ?
C14 C15 H15 119.9 . . ?
C10 C15 H15 119.9 . . ?
C21 C16 C17 118.5(6) . . ?
C21 C16 P1 118.7(5) . . ?
C17 C16 P1 122.8(5) . . ?
C18 C17 C16 121.0(7) . . ?
C18 C17 H17 119.5 . . ?
C16 C17 H17 119.5 . . ?
C19 C18 C17 119.1(7) . . ?
C19 C18 H18 120.5 . . ?
C17 C18 H18 120.5 . . ?
C20 C19 C18 120.9(7) . . ?
C20 C19 H19 119.6 . . ?
C18 C19 H19 119.6 . . ?
C19 C20 C21 119.7(7) . . ?
C19 C20 H20 120.2 . . ?
C21 C20 H20 120.2 . . ?
C20 C21 C16 120.8(7) . . ?
C20 C21 H21 119.6 . . ?
C16 C21 H21 119.6 . . ?
C27 C22 C23 119.6(7) . . ?
C27 C22 P1 122.3(5) . . ?
C23 C22 P1 118.1(5) . . ?
C22 C23 C24 119.8(7) . . ?
C22 C23 H23 120.1 . . ?
C24 C23 H23 120.1 . . ?
C25 C24 C23 120.2(6) . . ?
C25 C24 H24 119.9 . . ?
C23 C24 H24 119.9 . . ?
C24 C25 C26 120.2(6) . . ?
C24 C25 H25 119.9 . . ?
C26 C25 H25 119.9 . . ?
C25 C26 C27 120.5(7) . . ?
C25 C26 H26 119.8 . . ?
C27 C26 H26 119.8 . . ?
C22 C27 C26 119.7(6) . . ?
C22 C27 H27 120.1 . . ?
C26 C27 H27 120.1 . . ?
C29 C28 P1 112.1(4) . . ?
C29 C28 H28A 109.2 . . ?
P1 C28 H28A 109.2 . . ?
C29 C28 H28B 109.2 . . ?
P1 C28 H28B 109.2 . . ?
H28A C28 H28B 107.9 . . ?
C28 C29 P2 112.6(4) . . ?
C28 C29 H29A 109.1 . . ?
P2 C29 H29A 109.1 . . ?
C28 C29 H29B 109.1 . . ?
P2 C29 H29B 109.1 . . ?
H29A C29 H29B 107.8 . . ?
C35 C30 C31 118.4(6) . . ?
C35 C30 P2 122.1(5) . . ?
C31 C30 P2 119.5(5) . . ?
C32 C31 C30 121.3(6) . . ?
C32 C31 H31 119.4 . . ?
C30 C31 H31 119.4 . . ?
C31 C32 C33 119.9(6) . . ?
C31 C32 H32 120.1 . . ?
C33 C32 H32 120.1 . . ?
C34 C33 C32 120.1(7) . . ?
C34 C33 H33 120.0 . . ?
C32 C33 H33 120.0 . . ?
C33 C34 C35 120.3(7) . . ?
C33 C34 H34 119.9 . . ?
C35 C34 H34 119.9 . . ?
C30 C35 C34 120.0(6) . . ?
C30 C35 H35 120.0 . . ?
C34 C35 H35 120.0 . . ?
C41 C36 C37 119.0(6) . . ?
C41 C36 P2 119.9(5) . . ?
C37 C36 P2 120.8(5) . . ?
C38 C37 C36 120.2(7) . . ?
C38 C37 H37 119.9 . . ?
C36 C37 H37 119.9 . . ?
C39 C38 C37 120.2(7) . . ?
C39 C38 H38 119.9 . . ?
C37 C38 H38 119.9 . . ?
C40 C39 C38 120.3(7) . . ?
C40 C39 H39 119.8 . . ?
C38 C39 H39 119.8 . . ?
C39 C40 C41 120.7(7) . . ?
C39 C40 H40 119.7 . . ?
C41 C40 H40 119.7 . . ?
C36 C41 C40 119.5(7) . . ?
C36 C41 H41 120.3 . . ?
C40 C41 H41 120.3 . . ?
C49 W2 C47 130.8(5) . . ?
C49 W2 C46 103.1(5) . . ?
C47 W2 C46 37.1(4) . . ?
C49 W2 C44 101.8(5) . . ?
C47 W2 C44 88.3(5) . . ?
C46 W2 C44 68.0(5) . . ?
C49 W2 C44B 116.6(5) . . ?
C47 W2 C44B 84.2(6) . . ?
C46 W2 C44B 73.8(6) . . ?
C44 W2 C44B 16.7(4) . . ?
C49 W2 C45 92.8(5) . . ?
C47 W2 C45 68.2(5) . . ?
C46 W2 C45 36.3(4) . . ?
C44 W2 C45 35.6(4) . . ?
C44B W2 C45 47.7(6) . . ?
C49 W2 C43B 147.4(5) . . ?
C47 W2 C43B 73.5(6) . . ?
C46 W2 C43B 85.5(6) . . ?
C44 W2 C43B 51.8(5) . . ?
C44B W2 C43B 35.2(4) . . ?
C45 W2 C43B 75.6(6) . . ?
C49 W2 C47B 114.3(6) . . ?
C47 W2 C47B 18.1(4) . . ?
C46 W2 C47B 21.5(5) . . ?
C44 W2 C47B 84.6(6) . . ?
C44B W2 C47B 85.7(6) . . ?
C45 W2 C47B 56.8(6) . . ?
C43B W2 C47B 85.1(6) . . ?
C49 W2 C42 159.3(5) . . ?
C47 W2 C42 67.7(5) . . ?
C46 W2 C42 88.1(5) . . ?
C44 W2 C42 65.9(5) . . ?
C44B W2 C42 49.5(5) . . ?
C45 W2 C42 86.1(5) . . ?
C43B W2 C42 14.5(5) . . ?
C47B W2 C42 82.3(6) . . ?
C49 W2 C48 165.2(5) . . ?
C47 W2 C48 35.4(4) . . ?
C46 W2 C48 67.0(5) . . ?
C44 W2 C48 85.0(5) . . ?
C44B W2 C48 72.4(6) . . ?
C45 W2 C48 85.2(6) . . ?
C43B W2 C48 45.9(5) . . ?
C47B W2 C48 52.8(5) . . ?
C42 W2 C48 35.3(4) . . ?
C49 W2 C43 126.6(5) . . ?
C47 W2 C43 88.1(5) . . ?
C46 W2 C43 88.2(5) . . ?
C44 W2 C43 35.1(4) . . ?
C44B W2 C43 19.2(5) . . ?
C45 W2 C43 66.4(5) . . ?
C43B W2 C43 21.0(4) . . ?
C47B W2 C43 95.1(6) . . ?
C42 W2 C43 35.2(4) . . ?
C48 W2 C43 65.8(5) . . ?
C49 W2 C46B 94.5(5) . . ?
C47 W2 C46B 50.7(5) . . ?
C46 W2 C46B 14.1(4) . . ?
C44 W2 C46B 58.3(5) . . ?
C44B W2 C46B 67.4(6) . . ?
C45 W2 C46B 23.9(5) . . ?
C43B W2 C46B 86.8(6) . . ?
C47B W2 C46B 35.6(4) . . ?
C42 W2 C46B 92.8(6) . . ?
C48 W2 C46B 77.8(6) . . ?
C43 W2 C46B 84.3(6) . . ?
C63 P3 C69 104.2(3) . . ?
C63 P3 C57 103.1(3) . . ?
C69 P3 C57 103.5(3) . . ?
C63 P3 W2 121.2(3) . . ?
C69 P3 W2 107.0(2) . . ?
C57 P3 W2 116.1(2) . . ?
C71 P4 C77 106.2(4) . . ?
C71 P4 C70 105.2(4) . . ?
C77 P4 C70 105.6(3) . . ?
C71 P4 W2 118.1(3) . . ?
C77 P4 W2 112.5(3) . . ?
C70 P4 W2 108.3(2) . . ?
C43 C42 C48 128.1(13) . . ?
C43 C42 W2 72.3(7) . . ?
C48 C42 W2 73.5(8) . . ?
C43 C42 H42 115.9 . . ?
C48 C42 H42 115.9 . . ?
W2 C42 H42 132.3 . . ?
C44 C43 C42 129.1(13) . . ?
C44 C43 W2 72.8(7) . . ?
C42 C43 W2 72.6(7) . . ?
C44 C43 H43 115.5 . . ?
C42 C43 H43 115.5 . . ?
W2 C43 H43 133.8 . . ?
C43 C44 C45 129.1(12) . . ?
C43 C44 W2 72.1(7) . . ?
C45 C44 W2 72.8(8) . . ?
C43 C44 H44 115.5 . . ?
C45 C44 H44 115.5 . . ?
W2 C44 H44 134.6 . . ?
C44 C45 C46 128.4(12) . . ?
C44 C45 W2 71.7(8) . . ?
C46 C45 W2 69.9(8) . . ?
C44 C45 H45 115.8 . . ?
C46 C45 H45 115.8 . . ?
W2 C45 H45 139.1 . . ?
C47 C46 C45 126.4(12) . . ?
C47 C46 W2 69.8(8) . . ?
C45 C46 W2 73.8(9) . . ?
C47 C46 H46 116.8 . . ?
C45 C46 H46 116.8 . . ?
W2 C46 H46 133.8 . . ?
C48 C47 C46 128.7(12) . . ?
C48 C47 W2 76.4(9) . . ?
C46 C47 W2 73.1(8) . . ?
C48 C47 H47 115.7 . . ?
C46 C47 H47 115.7 . . ?
W2 C47 H47 127.4 . . ?
C42 C48 C47 128.9(13) . . ?
C42 C48 W2 71.1(8) . . ?
C47 C48 W2 68.2(8) . . ?
C42 C48 H48 115.5 . . ?
C47 C48 H48 115.5 . . ?
W2 C48 H48 143.6 . . ?
C43B C42B C48B 126.0(14) . . ?
C43B C42B W2 70.7(8) . . ?
C48B C42B W2 71.8(10) . . ?
C43B C42B H42B 117.0 . . ?
C48B C42B H42B 117.0 . . ?
W2 C42B H42B 135.1 . . ?
C44B C43B C42B 130.2(14) . . ?
C44B C43B W2 71.6(8) . . ?
C42B C43B W2 74.7(9) . . ?
C44B C43B H43B 114.9 . . ?
C42B C43B H43B 114.9 . . ?
W2 C43B H43B 133.4 . . ?
C43B C44B C45B 129.0(13) . . ?
C43B C44B W2 73.2(8) . . ?
C45B C44B W2 73.7(10) . . ?
C43B C44B H44B 115.5 . . ?
C45B C44B H44B 115.5 . . ?
W2 C44B H44B 131.4 . . ?
C44B C45B C46B 127.8(13) . . ?
C44B C45B W2 70.8(10) . . ?
C46B C45B W2 70.4(10) . . ?
C44B C45B H45B 116.1 . . ?
C46B C45B H45B 116.1 . . ?
W2 C45B H45B 139.1 . . ?
C47B C46B C45B 127.2(13) . . ?
C47B C46B W2 73.8(10) . . ?
C45B C46B W2 73.9(11) . . ?
C47B C46B H46B 116.4 . . ?
C45B C46B H46B 116.4 . . ?
W2 C46B H46B 128.8 . . ?
C48B C47B C46B 128.3(14) . . ?
C48B C47B W2 73.1(10) . . ?
C46B C47B W2 70.6(10) . . ?
C48B C47B H47B 115.8 . . ?
C46B C47B H47B 115.8 . . ?
W2 C47B H47B 135.6 . . ?
C42B C48B C47B 130.8(14) . . ?
C42B C48B W2 73.6(10) . . ?
C47B C48B W2 71.9(10) . . ?
C42B C48B H48B 114.6 . . ?
C47B C48B H48B 114.6 . . ?
W2 C48B H48B 135.5 . . ?
C50 C49 W2 175.1(7) . . ?
C49 C50 C51 126.2(8) . . ?
C49 C50 H50 116.9 . . ?
C51 C50 H50 116.9 . . ?
C52 C51 C56 118.0(8) . . ?
C52 C51 C50 122.2(8) . . ?
C56 C51 C50 119.7(8) . . ?
C53 C52 C51 120.9(8) . . ?
C53 C52 H52 119.5 . . ?
C51 C52 H52 119.5 . . ?
C52 C53 C54 121.4(9) . . ?
C52 C53 H53 119.3 . . ?
C54 C53 H53 119.3 . . ?
C55 C54 C53 118.3(8) . . ?
C55 C54 H54 120.9 . . ?
C53 C54 H54 120.9 . . ?
C56 C55 C54 121.0(8) . . ?
C56 C55 H55 119.5 . . ?
C54 C55 H55 119.5 . . ?
C55 C56 C51 120.3(8) . . ?
C55 C56 H56 119.8 . . ?
C51 C56 H56 119.8 . . ?
C62 C57 C58 118.5(7) . . ?
C62 C57 P3 122.2(6) . . ?
C58 C57 P3 119.3(6) . . ?
C59 C58 C57 120.3(8) . . ?
C59 C58 H58 119.8 . . ?
C57 C58 H58 119.8 . . ?
C58 C59 C60 120.8(8) . . ?
C58 C59 H59 119.6 . . ?
C60 C59 H59 119.6 . . ?
C59 C60 C61 120.1(8) . . ?
C59 C60 H60 119.9 . . ?
C61 C60 H60 119.9 . . ?
C60 C61 C62 119.1(8) . . ?
C60 C61 H61 120.5 . . ?
C62 C61 H61 120.5 . . ?
C57 C62 C61 121.1(8) . . ?
C57 C62 H62 119.5 . . ?
C61 C62 H62 119.5 . . ?
C68 C63 C64 119.0(7) . . ?
C68 C63 P3 118.7(6) . . ?
C64 C63 P3 122.2(6) . . ?
C63 C64 C65 119.3(7) . . ?
C63 C64 H64 120.4 . . ?
C65 C64 H64 120.4 . . ?
C66 C65 C64 121.0(8) . . ?
C66 C65 H65 119.5 . . ?
C64 C65 H65 119.5 . . ?
C65 C66 C67 120.2(8) . . ?
C65 C66 H66 119.9 . . ?
C67 C66 H66 119.9 . . ?
C66 C67 C68 119.5(8) . . ?
C66 C67 H67 120.3 . . ?
C68 C67 H67 120.3 . . ?
C63 C68 C67 121.0(8) . . ?
C63 C68 H68 119.5 . . ?
C67 C68 H68 119.5 . . ?
C70 C69 P3 111.0(5) . . ?
C70 C69 H69A 109.4 . . ?
P3 C69 H69A 109.4 . . ?
C70 C69 H69B 109.4 . . ?
P3 C69 H69B 109.4 . . ?
H69A C69 H69B 108.0 . . ?
C69 C70 P4 110.7(5) . . ?
C69 C70 H70A 109.5 . . ?
P4 C70 H70A 109.5 . . ?
C69 C70 H70B 109.5 . . ?
P4 C70 H70B 109.5 . . ?
H70A C70 H70B 108.1 . . ?
C76 C71 C72 118.1(8) . . ?
C76 C71 P4 121.9(6) . . ?
C72 C71 P4 119.5(7) . . ?
C71 C72 C73 119.6(9) . . ?
C71 C72 H72 120.2 . . ?
C73 C72 H72 120.2 . . ?
C74 C73 C72 120.7(9) . . ?
C74 C73 H73 119.6 . . ?
C72 C73 H73 119.6 . . ?
C75 C74 C73 120.3(9) . . ?
C75 C74 H74 119.8 . . ?
C73 C74 H74 119.8 . . ?
C74 C75 C76 119.4(9) . . ?
C74 C75 H75 120.3 . . ?
C76 C75 H75 120.3 . . ?
C71 C76 C75 121.8(8) . . ?
C71 C76 H76 119.1 . . ?
C75 C76 H76 119.1 . . ?
C82 C77 C78 117.8(8) . . ?
C82 C77 P4 124.4(6) . . ?
C78 C77 P4 117.7(6) . . ?
C79 C78 C77 120.0(9) . . ?
C79 C78 H78 120.0 . . ?
C77 C78 H78 120.0 . . ?
C78 C79 C80 121.5(9) . . ?
C78 C79 H79 119.3 . . ?
C80 C79 H79 119.3 . . ?
C81 C80 C79 118.0(8) . . ?
C81 C80 H80 121.0 . . ?
C79 C80 H80 121.0 . . ?
C80 C81 C82 120.6(8) . . ?
C80 C81 H81 119.7 . . ?
C82 C81 H81 119.7 . . ?
C77 C82 C81 121.7(7) . . ?
C77 C82 H82 119.1 . . ?
C81 C82 H82 119.1 . . ?
F2 P5 F4 89.3(3) . . ?
F2 P5 F1 91.3(3) . . ?
F4 P5 F1 179.2(3) . . ?
F2 P5 F6 90.2(3) . . ?
F4 P5 F6 89.2(3) . . ?
F1 P5 F6 90.2(3) . . ?
F2 P5 F3 90.2(2) . . ?
F4 P5 F3 90.0(3) . . ?
F1 P5 F3 90.6(3) . . ?
F6 P5 F3 179.1(3) . . ?
F2 P5 F5 178.5(3) . . ?
F4 P5 F5 89.3(3) . . ?
F1 P5 F5 90.1(3) . . ?
F6 P5 F5 90.2(2) . . ?
F3 P5 F5 89.3(2) . . ?
F12 P6 F10 92.7(4) . . ?
F12 P6 F9 175.6(4) . . ?
F10 P6 F9 91.6(4) . . ?
F12 P6 F11 91.2(4) . . ?
F10 P6 F11 91.9(4) . . ?
F9 P6 F11 89.6(3) . . ?
F12 P6 F8 90.4(3) . . ?
F10 P6 F8 89.7(4) . . ?
F9 P6 F8 88.7(3) . . ?
F11 P6 F8 177.7(4) . . ?
F12 P6 F7 87.6(4) . . ?
F10 P6 F7 178.3(4) . . ?
F9 P6 F7 88.1(4) . . ?
F11 P6 F7 89.9(3) . . ?
F8 P6 F7 88.5(4) . . ?

loop_
_geom_bond_atom_site_label_1
_geom_bond_atom_site_label_2
_geom_bond_distance
_geom_bond_site_symmetry_2
_geom_bond_publ_flag
W1 C8 1.941(7) . ?
W1 C1 2.280(6) . ?
W1 C5 2.290(6) . ?
W1 C3 2.323(6) . ?
W1 C2 2.328(6) . ?
W1 C4 2.331(6) . ?
W1 C6 2.339(6) . ?
W1 C7 2.357(6) . ?
W1 P2 2.5032(18) . ?
W1 P1 2.5037(18) . ?
P1 C28 1.816(6) . ?
P1 C16 1.818(7) . ?
P1 C22 1.844(7) . ?
P2 C36 1.823(7) . ?
P2 C29 1.840(6) . ?
P2 C30 1.840(6) . ?
C1 C2 1.412(9) . ?
C1 C7 1.414(9) . ?
C1 H1 0.9300 . ?
C2 C3 1.397(9) . ?
C2 H2 0.9300 . ?
C3 C4 1.414(9) . ?
C3 H3 0.9300 . ?
C4 C5 1.412(9) . ?
C4 H4 0.9300 . ?
C5 C6 1.426(8) . ?
C5 H5 0.9300 . ?
C6 C7 1.415(9) . ?
C6 H6 0.9300 . ?
C7 H7 0.9300 . ?
C8 C9 1.323(9) . ?
C9 C10 1.463(9) . ?
C9 H9 0.9300 . ?
C10 C11 1.394(9) . ?
C10 C15 1.398(10) . ?
C11 C12 1.386(10) . ?
C11 H11 0.9300 . ?
C12 C13 1.386(11) . ?
C12 H12 0.9300 . ?
C13 C14 1.366(11) . ?
C13 H13 0.9300 . ?
C14 C15 1.388(10) . ?
C14 H14 0.9300 . ?
C15 H15 0.9300 . ?
C16 C21 1.386(9) . ?
C16 C17 1.386(9) . ?
C17 C18 1.386(9) . ?
C17 H17 0.9300 . ?
C18 C19 1.380(10) . ?
C18 H18 0.9300 . ?
C19 C20 1.369(10) . ?
C19 H19 0.9300 . ?
C20 C21 1.385(9) . ?
C20 H20 0.9300 . ?
C21 H21 0.9300 . ?
C22 C27 1.386(9) . ?
C22 C23 1.391(9) . ?
C23 C24 1.402(9) . ?
C23 H23 0.9300 . ?
C24 C25 1.366(10) . ?
C24 H24 0.9300 . ?
C25 C26 1.378(9) . ?
C25 H25 0.9300 . ?
C26 C27 1.395(9) . ?
C26 H26 0.9300 . ?
C27 H27 0.9300 . ?
C28 C29 1.532(9) . ?
C28 H28A 0.9700 . ?
C28 H28B 0.9700 . ?
C29 H29A 0.9700 . ?
C29 H29B 0.9700 . ?
C30 C35 1.393(9) . ?
C30 C31 1.406(9) . ?
C31 C32 1.373(9) . ?
C31 H31 0.9300 . ?
C32 C33 1.384(10) . ?
C32 H32 0.9300 . ?
C33 C34 1.382(10) . ?
C33 H33 0.9300 . ?
C34 C35 1.397(9) . ?
C34 H34 0.9300 . ?
C35 H35 0.9300 . ?
C36 C41 1.387(9) . ?
C36 C37 1.406(9) . ?
C37 C38 1.375(9) . ?
C37 H37 0.9300 . ?
C38 C39 1.373(10) . ?
C38 H38 0.9300 . ?
C39 C40 1.367(10) . ?
C39 H39 0.9300 . ?
C40 C41 1.394(10) . ?
C40 H40 0.9300 . ?
C41 H41 0.9300 . ?
W2 C49 1.957(9) . ?
W2 C47 2.232(15) . ?
W2 C46 2.275(15) . ?
W2 C44 2.312(14) . ?
W2 C44B 2.303(17) . ?
W2 C45 2.326(17) . ?
W2 C43B 2.323(17) . ?
W2 C47B 2.337(17) . ?
W2 C42 2.306(15) . ?
W2 C48 2.337(16) . ?
W2 C43 2.302(13) . ?
W2 C46B 2.295(19) . ?
P3 C63 1.822(7) . ?
P3 C69 1.842(7) . ?
P3 C57 1.843(7) . ?
P4 C71 1.818(8) . ?
P4 C77 1.824(8) . ?
P4 C70 1.849(7) . ?
C42 C43 1.392(15) . ?
C42 C48 1.409(15) . ?
C42 H42 0.9300 . ?
C43 C44 1.391(15) . ?
C43 H43 0.9300 . ?
C44 C45 1.416(15) . ?
C44 H44 0.9300 . ?
C45 C46 1.433(14) . ?
C45 H45 0.9300 . ?
C46 C47 1.433(15) . ?
C46 H46 0.9300 . ?
C47 C48 1.393(15) . ?
C47 H47 0.9300 . ?
C48 H48 0.9300 . ?
C42B C43B 1.399(16) . ?
C42B C48B 1.406(16) . ?
C42B H42B 0.9300 . ?
C43B C44B 1.398(16) . ?
C43B H43B 0.9300 . ?
C44B C45B 1.417(16) . ?
C44B H44B 0.9300 . ?
C45B C46B 1.425(15) . ?
C45B H45B 0.9300 . ?
C46B C47B 1.418(16) . ?
C46B H46B 0.9300 . ?
C47B C48B 1.408(16) . ?
C47B H47B 0.9300 . ?
C48B H48B 0.9300 . ?
C49 C50 1.313(11) . ?
C50 C51 1.462(11) . ?
C50 H50 0.9300 . ?
C51 C52 1.370(11) . ?
C51 C56 1.417(11) . ?
C52 C53 1.358(11) . ?
C52 H52 0.9300 . ?
C53 C54 1.384(11) . ?
C53 H53 0.9300 . ?
C54 C55 1.379(11) . ?
C54 H54 0.9300 . ?
C55 C56 1.359(11) . ?
C55 H55 0.9300 . ?
C56 H56 0.9300 . ?
C57 C62 1.379(10) . ?
C57 C58 1.401(10) . ?
C58 C59 1.367(11) . ?
C58 H58 0.9300 . ?
C59 C60 1.376(12) . ?
C59 H59 0.9300 . ?
C60 C61 1.379(12) . ?
C60 H60 0.9300 . ?
C61 C62 1.395(10) . ?
C61 H61 0.9300 . ?
C62 H62 0.9300 . ?
C63 C68 1.388(10) . ?
C63 C64 1.391(10) . ?
C64 C65 1.417(10) . ?
C64 H64 0.9300 . ?
C65 C66 1.365(11) . ?
C65 H65 0.9300 . ?
C66 C67 1.377(12) . ?
C66 H66 0.9300 . ?
C67 C68 1.408(11) . ?
C67 H67 0.9300 . ?
C68 H68 0.9300 . ?
C69 C70 1.542(9) . ?
C69 H69A 0.9700 . ?
C69 H69B 0.9700 . ?
C70 H70A 0.9700 . ?
C70 H70B 0.9700 . ?
C71 C76 1.389(11) . ?
C71 C72 1.400(11) . ?
C72 C73 1.410(12) . ?
C72 H72 0.9300 . ?
C73 C74 1.371(12) . ?
C73 H73 0.9300 . ?
C74 C75 1.373(12) . ?
C74 H74 0.9300 . ?
C75 C76 1.399(11) . ?
C75 H75 0.9300 . ?
C76 H76 0.9300 . ?
C77 C82 1.363(10) . ?
C77 C78 1.387(11) . ?
C78 C79 1.385(12) . ?
C78 H78 0.9300 . ?
C79 C80 1.387(13) . ?
C79 H79 0.9300 . ?
C80 C81 1.353(11) . ?
C80 H80 0.9300 . ?
C81 C82 1.399(10) . ?
C81 H81 0.9300 . ?
C82 H82 0.9300 . ?
P5 F2 1.588(5) . ?
P5 F4 1.593(5) . ?
P5 F1 1.594(5) . ?
P5 F6 1.595(5) . ?
P5 F3 1.599(4) . ?
P5 F5 1.606(4) . ?
P6 F12 1.565(6) . ?
P6 F10 1.566(6) . ?
P6 F9 1.579(6) . ?
P6 F11 1.602(6) . ?
P6 F8 1.610(6) . ?
P6 F7 1.615(6) . ?

loop_
_geom_torsion_atom_site_label_1
_geom_torsion_atom_site_label_2
_geom_torsion_atom_site_label_3
_geom_torsion_atom_site_label_4
_geom_torsion
_geom_torsion_site_symmetry_1
_geom_torsion_site_symmetry_2
_geom_torsion_site_symmetry_3
_geom_torsion_site_symmetry_4
_geom_torsion_publ_flag
C8 W1 P1 C28 63.0(3) . . . . ?
C1 W1 P1 C28 -85.8(4) . . . . ?
C5 W1 P1 C28 -171.1(3) . . . . ?
C3 W1 P1 C28 143.4(4) . . . . ?
C2 W1 P1 C28 -138(2) . . . . ?
C4 W1 P1 C28 160.8(3) . . . . ?
C6 W1 P1 C28 -135.2(3) . . . . ?
C7 W1 P1 C28 -106.2(3) . . . . ?
P2 W1 P1 C28 -19.8(2) . . . . ?
C8 W1 P1 C16 -54.4(3) . . . . ?
C1 W1 P1 C16 156.8(4) . . . . ?
C5 W1 P1 C16 71.5(3) . . . . ?
C3 W1 P1 C16 26.0(4) . . . . ?
C2 W1 P1 C16 105(2) . . . . ?
C4 W1 P1 C16 43.4(3) . . . . ?
C6 W1 P1 C16 107.4(3) . . . . ?
C7 W1 P1 C16 136.4(3) . . . . ?
P2 W1 P1 C16 -137.2(2) . . . . ?
C8 W1 P1 C22 -179.2(3) . . . . ?
C1 W1 P1 C22 32.0(4) . . . . ?
C5 W1 P1 C22 -53.2(3) . . . . ?
C3 W1 P1 C22 -98.7(4) . . . . ?
C2 W1 P1 C22 -20(2) . . . . ?
C4 W1 P1 C22 -81.4(3) . . . . ?
C6 W1 P1 C22 -17.3(3) . . . . ?
C7 W1 P1 C22 11.6(3) . . . . ?
P2 W1 P1 C22 98.1(3) . . . . ?
C8 W1 P2 C36 37.5(3) . . . . ?
C1 W1 P2 C36 -97.7(3) . . . . ?
C5 W1 P2 C36 -171.9(4) . . . . ?
C3 W1 P2 C36 -49.4(3) . . . . ?
C2 W1 P2 C36 -67.1(3) . . . . ?
C4 W1 P2 C36 -65.2(9) . . . . ?
C6 W1 P2 C36 -158.2(3) . . . . ?
C7 W1 P2 C36 -132.6(3) . . . . ?
P1 W1 P2 C36 117.2(2) . . . . ?
C8 W1 P2 C29 -81.3(3) . . . . ?
C1 W1 P2 C29 143.5(3) . . . . ?
C5 W1 P2 C29 69.3(4) . . . . ?
C3 W1 P2 C29 -168.2(3) . . . . ?
C2 W1 P2 C29 174.0(3) . . . . ?
C4 W1 P2 C29 176.0(9) . . . . ?
C6 W1 P2 C29 83.0(3) . . . . ?
C7 W1 P2 C29 108.6(3) . . . . ?
P1 W1 P2 C29 -1.6(2) . . . . ?
C8 W1 P2 C30 163.2(3) . . . . ?
C1 W1 P2 C30 28.0(3) . . . . ?
C5 W1 P2 C30 -46.2(4) . . . . ?
C3 W1 P2 C30 76.3(3) . . . . ?
C2 W1 P2 C30 58.5(3) . . . . ?
C4 W1 P2 C30 60.4(9) . . . . ?
C6 W1 P2 C30 -32.5(3) . . . . ?
C7 W1 P2 C30 -6.9(3) . . . . ?
P1 W1 P2 C30 -117.1(3) . . . . ?
C8 W1 C1 C2 50.2(5) . . . . ?
C5 W1 C1 C2 -87.8(4) . . . . ?
C3 W1 C1 C2 -22.2(4) . . . . ?
C4 W1 C1 C2 -52.2(4) . . . . ?
C6 W1 C1 C2 -117.8(4) . . . . ?
C7 W1 C1 C2 -139.1(6) . . . . ?
P2 W1 C1 C2 121.5(4) . . . . ?
P1 W1 C1 C2 -173.4(3) . . . . ?
C8 W1 C1 C7 -170.7(4) . . . . ?
C5 W1 C1 C7 51.3(4) . . . . ?
C3 W1 C1 C7 116.8(4) . . . . ?
C2 W1 C1 C7 139.1(6) . . . . ?
C4 W1 C1 C7 86.8(4) . . . . ?
C6 W1 C1 C7 21.3(4) . . . . ?
P2 W1 C1 C7 -99.4(4) . . . . ?
P1 W1 C1 C7 -34.4(5) . . . . ?
C7 C1 C2 C3 -8.0(12) . . . . ?
W1 C1 C2 C3 46.8(6) . . . . ?
C7 C1 C2 W1 -54.9(7) . . . . ?
C8 W1 C2 C3 73.3(4) . . . . ?
C1 W1 C2 C3 -142.7(6) . . . . ?
C5 W1 C2 C3 -52.2(4) . . . . ?
C4 W1 C2 C3 -22.3(4) . . . . ?
C6 W1 C2 C3 -88.2(4) . . . . ?
C7 W1 C2 C3 -118.2(4) . . . . ?
P2 W1 C2 C3 157.3(4) . . . . ?
P1 W1 C2 C3 -85(2) . . . . ?
C8 W1 C2 C1 -144.0(4) . . . . ?
C5 W1 C2 C1 90.5(4) . . . . ?
C3 W1 C2 C1 142.7(6) . . . . ?
C4 W1 C2 C1 120.4(4) . . . . ?
C6 W1 C2 C1 54.6(4) . . . . ?
C7 W1 C2 C1 24.6(4) . . . . ?
P2 W1 C2 C1 -60.0(4) . . . . ?
P1 W1 C2 C1 57(2) . . . . ?
C1 C2 C3 C4 2.1(12) . . . . ?
W1 C2 C3 C4 48.2(7) . . . . ?
C1 C2 C3 W1 -46.1(6) . . . . ?
C8 W1 C3 C2 -112.8(4) . . . . ?
C1 W1 C3 C2 22.7(4) . . . . ?
C5 W1 C3 C2 120.8(4) . . . . ?
C4 W1 C3 C2 143.1(6) . . . . ?
C6 W1 C3 C2 89.2(4) . . . . ?
C7 W1 C3 C2 54.0(4) . . . . ?
P2 W1 C3 C2 -31.4(5) . . . . ?
P1 W1 C3 C2 171.7(3) . . . . ?
C8 W1 C3 C4 104.1(4) . . . . ?
C1 W1 C3 C4 -120.5(4) . . . . ?
C5 W1 C3 C4 -22.3(4) . . . . ?
C2 W1 C3 C4 -143.1(6) . . . . ?
C6 W1 C3 C4 -54.0(4) . . . . ?
C7 W1 C3 C4 -89.2(4) . . . . ?
P2 W1 C3 C4 -174.5(3) . . . . ?
P1 W1 C3 C4 28.6(5) . . . . ?
C2 C3 C4 C5 -2.4(12) . . . . ?
W1 C3 C4 C5 45.9(7) . . . . ?
C2 C3 C4 W1 -48.2(7) . . . . ?
C8 W1 C4 C3 -80.7(4) . . . . ?
C1 W1 C4 C3 52.3(4) . . . . ?
C5 W1 C4 C3 143.1(6) . . . . ?
C2 W1 C4 C3 22.1(4) . . . . ?
C6 W1 C4 C3 118.3(4) . . . . ?
C7 W1 C4 C3 87.8(4) . . . . ?
P2 W1 C4 C3 20.0(11) . . . . ?
P1 W1 C4 C3 -162.6(3) . . . . ?
C8 W1 C4 C5 136.2(4) . . . . ?
C1 W1 C4 C5 -90.8(4) . . . . ?
C3 W1 C4 C5 -143.1(6) . . . . ?
C2 W1 C4 C5 -121.0(4) . . . . ?
C6 W1 C4 C5 -24.8(4) . . . . ?
C7 W1 C4 C5 -55.3(4) . . . . ?
P2 W1 C4 C5 -123.1(8) . . . . ?
P1 W1 C4 C5 54.3(4) . . . . ?
C3 C4 C5 C6 7.1(12) . . . . ?
W1 C4 C5 C6 53.4(7) . . . . ?
C3 C4 C5 W1 -46.4(7) . . . . ?
C8 W1 C5 C4 -55.8(5) . . . . ?
C1 W1 C5 C4 87.4(4) . . . . ?
C3 W1 C5 C4 22.2(4) . . . . ?
C2 W1 C5 C4 51.7(4) . . . . ?
C6 W1 C5 C4 139.0(6) . . . . ?
C7 W1 C5 C4 116.9(4) . . . . ?
P2 W1 C5 C4 160.5(3) . . . . ?
P1 W1 C5 C4 -130.9(4) . . . . ?
C8 W1 C5 C6 165.2(4) . . . . ?
C1 W1 C5 C6 -51.6(4) . . . . ?
C3 W1 C5 C6 -116.8(4) . . . . ?
C2 W1 C5 C6 -87.3(4) . . . . ?
C4 W1 C5 C6 -139.0(6) . . . . ?
C7 W1 C5 C6 -22.1(4) . . . . ?
P2 W1 C5 C6 21.5(6) . . . . ?
P1 W1 C5 C6 90.1(3) . . . . ?
C4 C5 C6 C7 -6.2(12) . . . . ?
W1 C5 C6 C7 47.2(7) . . . . ?
C4 C5 C6 W1 -53.4(7) . . . . ?
C8 W1 C6 C7 -177.3(6) . . . . ?
C1 W1 C6 C7 -21.5(4) . . . . ?
C5 W1 C6 C7 -143.1(6) . . . . ?
C3 W1 C6 C7 -87.7(4) . . . . ?
C2 W1 C6 C7 -52.6(4) . . . . ?
C4 W1 C6 C7 -118.4(4) . . . . ?
P2 W1 C6 C7 48.8(4) . . . . ?
P1 W1 C6 C7 127.6(4) . . . . ?
C8 W1 C6 C5 -34.3(8) . . . . ?
C1 W1 C6 C5 121.6(4) . . . . ?
C3 W1 C6 C5 55.4(4) . . . . ?
C2 W1 C6 C5 90.4(4) . . . . ?
C4 W1 C6 C5 24.6(4) . . . . ?
C7 W1 C6 C5 143.1(6) . . . . ?
P2 W1 C6 C5 -168.2(3) . . . . ?
P1 W1 C6 C5 -89.3(4) . . . . ?
C2 C1 C7 C6 10.2(12) . . . . ?
W1 C1 C7 C6 -44.2(7) . . . . ?
C2 C1 C7 W1 54.4(7) . . . . ?
C5 C6 C7 C1 -2.8(12) . . . . ?
W1 C6 C7 C1 43.4(7) . . . . ?
C5 C6 C7 W1 -46.2(7) . . . . ?
C8 W1 C7 C1 31.1(12) . . . . ?
C5 W1 C7 C1 -122.0(4) . . . . ?
C3 W1 C7 C1 -55.2(4) . . . . ?
C2 W1 C7 C1 -24.7(4) . . . . ?
C4 W1 C7 C1 -90.7(4) . . . . ?
C6 W1 C7 C1 -144.5(6) . . . . ?
P2 W1 C7 C1 78.5(4) . . . . ?
P1 W1 C7 C1 158.1(4) . . . . ?
C8 W1 C7 C6 175.7(9) . . . . ?
C1 W1 C7 C6 144.5(6) . . . . ?
C5 W1 C7 C6 22.5(4) . . . . ?
C3 W1 C7 C6 89.4(4) . . . . ?
C2 W1 C7 C6 119.8(4) . . . . ?
C4 W1 C7 C6 53.9(4) . . . . ?
P2 W1 C7 C6 -137.0(4) . . . . ?
P1 W1 C7 C6 -57.4(4) . . . . ?
C1 W1 C8 C9 109(4) . . . . ?
C5 W1 C8 C9 -125(4) . . . . ?
C3 W1 C8 C9 171(4) . . . . ?
C2 W1 C8 C9 137(4) . . . . ?
C4 W1 C8 C9 -155(4) . . . . ?
C6 W1 C8 C9 -101(4) . . . . ?
C7 W1 C8 C9 85(4) . . . . ?
P2 W1 C8 C9 37(4) . . . . ?
P1 W1 C8 C9 -45(4) . . . . ?
W1 C8 C9 C10 -177(4) . . . . ?
C8 C9 C10 C11 2.3(11) . . . . ?
C8 C9 C10 C15 -176.6(7) . . . . ?
C15 C10 C11 C12 -1.2(11) . . . . ?
C9 C10 C11 C12 179.8(7) . . . . ?
C10 C11 C12 C13 2.0(12) . . . . ?
C11 C12 C13 C14 -1.3(12) . . . . ?
C12 C13 C14 C15 0.0(11) . . . . ?
C13 C14 C15 C10 0.7(11) . . . . ?
C11 C10 C15 C14 -0.1(10) . . . . ?
C9 C10 C15 C14 178.9(6) . . . . ?
C28 P1 C16 C21 44.2(6) . . . . ?
C22 P1 C16 C21 -64.1(6) . . . . ?
W1 P1 C16 C21 163.6(5) . . . . ?
C28 P1 C16 C17 -136.9(6) . . . . ?
C22 P1 C16 C17 114.7(6) . . . . ?
W1 P1 C16 C17 -17.6(7) . . . . ?
C21 C16 C17 C18 1.0(11) . . . . ?
P1 C16 C17 C18 -177.8(6) . . . . ?
C16 C17 C18 C19 -1.3(12) . . . . ?
C17 C18 C19 C20 1.0(12) . . . . ?
C18 C19 C20 C21 -0.3(12) . . . . ?
C19 C20 C21 C16 0.0(11) . . . . ?
C17 C16 C21 C20 -0.3(11) . . . . ?
P1 C16 C21 C20 178.6(6) . . . . ?
C28 P1 C22 C27 12.6(6) . . . . ?
C16 P1 C22 C27 120.1(6) . . . . ?
W1 P1 C22 C27 -106.7(5) . . . . ?
C28 P1 C22 C23 -168.2(5) . . . . ?
C16 P1 C22 C23 -60.7(5) . . . . ?
W1 P1 C22 C23 72.5(5) . . . . ?
C27 C22 C23 C24 1.2(9) . . . . ?
P1 C22 C23 C24 -178.0(5) . . . . ?
C22 C23 C24 C25 -0.6(10) . . . . ?
C23 C24 C25 C26 -0.2(10) . . . . ?
C24 C25 C26 C27 0.4(10) . . . . ?
C23 C22 C27 C26 -1.0(10) . . . . ?
P1 C22 C27 C26 178.2(5) . . . . ?
C25 C26 C27 C22 0.2(10) . . . . ?
C16 P1 C28 C29 171.3(5) . . . . ?
C22 P1 C28 C29 -82.5(5) . . . . ?
W1 P1 C28 C29 43.8(5) . . . . ?
P1 C28 C29 P2 -47.4(6) . . . . ?
C36 P2 C29 C28 -93.8(5) . . . . ?
C30 P2 C29 C28 156.2(5) . . . . ?
W1 P2 C29 C28 27.9(5) . . . . ?
C36 P2 C30 C35 12.5(6) . . . . ?
C29 P2 C30 C35 123.9(6) . . . . ?
W1 P2 C30 C35 -116.1(5) . . . . ?
C36 P2 C30 C31 -166.6(5) . . . . ?
C29 P2 C30 C31 -55.2(6) . . . . ?
W1 P2 C30 C31 64.8(5) . . . . ?
C35 C30 C31 C32 -2.0(9) . . . . ?
P2 C30 C31 C32 177.1(5) . . . . ?
C30 C31 C32 C33 0.6(10) . . . . ?
C31 C32 C33 C34 0.9(10) . . . . ?
C32 C33 C34 C35 -1.0(10) . . . . ?
C31 C30 C35 C34 1.8(10) . . . . ?
P2 C30 C35 C34 -177.2(5) . . . . ?
C33 C34 C35 C30 -0.4(10) . . . . ?
C29 P2 C36 C41 179.3(5) . . . . ?
C30 P2 C36 C41 -74.4(6) . . . . ?
W1 P2 C36 C41 59.4(5) . . . . ?
C29 P2 C36 C37 5.7(6) . . . . ?
C30 P2 C36 C37 112.0(5) . . . . ?
W1 P2 C36 C37 -114.3(5) . . . . ?
C41 C36 C37 C38 1.3(10) . . . . ?
P2 C36 C37 C38 175.0(5) . . . . ?
C36 C37 C38 C39 -1.1(10) . . . . ?
C37 C38 C39 C40 0.4(11) . . . . ?
C38 C39 C40 C41 0.1(11) . . . . ?
C37 C36 C41 C40 -0.8(9) . . . . ?
P2 C36 C41 C40 -174.6(5) . . . . ?
C39 C40 C41 C36 0.2(10) . . . . ?
C49 W2 P3 C63 -173.4(4) . . . . ?
C47 W2 P3 C63 35.0(8) . . . . ?
C46 W2 P3 C63 -84(3) . . . . ?
C44 W2 P3 C63 -74.3(5) . . . . ?
C44B W2 P3 C63 -58.0(6) . . . . ?
C45 W2 P3 C63 -93.3(7) . . . . ?
C43B W2 P3 C63 -23.7(6) . . . . ?
C47B W2 P3 C63 48.4(18) . . . . ?
C42 W2 P3 C63 -9.2(5) . . . . ?
C48 W2 P3 C63 16.5(5) . . . . ?
C43 W2 P3 C63 -44.1(5) . . . . ?
C46B W2 P3 C63 -106.0(13) . . . . ?
C49 W2 P3 C69 67.6(3) . . . . ?
C47 W2 P3 C69 -84.0(8) . . . . ?
C46 W2 P3 C69 157(3) . . . . ?
C44 W2 P3 C69 166.7(5) . . . . ?
C44B W2 P3 C69 -177.0(5) . . . . ?
C45 W2 P3 C69 147.8(7) . . . . ?
C43B W2 P3 C69 -142.7(5) . . . . ?
C47B W2 P3 C69 -70.6(18) . . . . ?
C42 W2 P3 C69 -128.2(5) . . . . ?
C48 W2 P3 C69 -102.4(5) . . . . ?
C43 W2 P3 C69 -163.1(5) . . . . ?
C46B W2 P3 C69 135.1(13) . . . . ?
C49 W2 P3 C57 -47.2(3) . . . . ?
C47 W2 P3 C57 161.1(8) . . . . ?
C46 W2 P3 C57 42(3) . . . . ?
C44 W2 P3 C57 51.9(5) . . . . ?
C44B W2 P3 C57 68.2(6) . . . . ?
C45 W2 P3 C57 32.9(7) . . . . ?
C43B W2 P3 C57 102.5(6) . . . . ?
C47B W2 P3 C57 174.6(18) . . . . ?
C42 W2 P3 C57 117.0(5) . . . . ?
C48 W2 P3 C57 142.7(5) . . . . ?
C43 W2 P3 C57 82.0(5) . . . . ?
C46B W2 P3 C57 20.2(14) . . . . ?
C49 W2 P4 C71 155.7(4) . . . . ?
C47 W2 P4 C71 23.6(6) . . . . ?
C46 W2 P4 C71 54.3(5) . . . . ?
C44 W2 P4 C71 19(4) . . . . ?
C44B W2 P4 C71 -36.4(14) . . . . ?
C45 W2 P4 C71 70.9(8) . . . . ?
C43B W2 P4 C71 -42.8(6) . . . . ?
C47B W2 P4 C71 41.2(6) . . . . ?
C42 W2 P4 C71 -40.6(5) . . . . ?
C48 W2 P4 C71 -11.6(5) . . . . ?
C43 W2 P4 C71 -57.7(7) . . . . ?
C46B W2 P4 C71 64.7(6) . . . . ?
C49 W2 P4 C77 31.3(3) . . . . ?
C47 W2 P4 C77 -100.8(5) . . . . ?
C46 W2 P4 C77 -70.1(5) . . . . ?
C44 W2 P4 C77 -105(4) . . . . ?
C44B W2 P4 C77 -160.8(14) . . . . ?
C45 W2 P4 C77 -53.4(7) . . . . ?
C43B W2 P4 C77 -167.2(6) . . . . ?
C47B W2 P4 C77 -83.2(6) . . . . ?
C42 W2 P4 C77 -165.0(5) . . . . ?
C48 W2 P4 C77 -136.0(5) . . . . ?
C43 W2 P4 C77 177.9(6) . . . . ?
C46B W2 P4 C77 -59.7(6) . . . . ?
C49 W2 P4 C70 -85.1(3) . . . . ?
C47 W2 P4 C70 142.8(5) . . . . ?
C46 W2 P4 C70 173.5(5) . . . . ?
C44 W2 P4 C70 139(4) . . . . ?
C44B W2 P4 C70 82.9(14) . . . . ?
C45 W2 P4 C70 -169.8(7) . . . . ?
C43B W2 P4 C70 76.4(6) . . . . ?
C47B W2 P4 C70 160.4(6) . . . . ?
C42 W2 P4 C70 78.6(5) . . . . ?
C48 W2 P4 C70 107.6(5) . . . . ?
C43 W2 P4 C70 61.6(6) . . . . ?
C46B W2 P4 C70 -176.0(6) . . . . ?
C49 W2 C42 C43 -34.3(15) . . . . ?
C47 W2 C42 C43 121.3(8) . . . . ?
C46 W2 C42 C43 89.5(8) . . . . ?
C44 W2 C42 C43 22.8(6) . . . . ?
C44B W2 C42 C43 19.3(9) . . . . ?
C45 W2 C42 C43 53.2(7) . . . . ?
C43B W2 C42 C43 10(2) . . . . ?
C47B W2 C42 C43 110.2(8) . . . . ?
C48 W2 C42 C43 140.4(12) . . . . ?
C46B W2 C42 C43 76.1(8) . . . . ?
C49 W2 C42 C48 -174.7(10) . . . . ?
C47 W2 C42 C48 -19.2(8) . . . . ?
C46 W2 C42 C48 -51.0(9) . . . . ?
C44 W2 C42 C48 -117.7(10) . . . . ?
C44B W2 C42 C48 -121.2(12) . . . . ?
C45 W2 C42 C48 -87.2(9) . . . . ?
C43B W2 C42 C48 -130(3) . . . . ?
C47B W2 C42 C48 -30.2(9) . . . . ?
C43 W2 C42 C48 -140.4(12) . . . . ?
C46B W2 C42 C48 -64.3(10) . . . . ?
C48 C42 C43 C44 1.8(15) . . . . ?
W2 C42 C43 C44 -49.2(8) . . . . ?
C48 C42 C43 W2 50.9(12) . . . . ?
C49 W2 C43 C44 -52.3(8) . . . . ?
C47 W2 C43 C44 89.8(8) . . . . ?
C46 W2 C43 C44 52.7(8) . . . . ?
C44B W2 C43 C44 11.8(18) . . . . ?
C45 W2 C43 C44 22.7(7) . . . . ?
C43B W2 C43 C44 134.9(17) . . . . ?
C47B W2 C43 C44 73.1(8) . . . . ?
C42 W2 C43 C44 142.1(10) . . . . ?
C48 W2 C43 C44 118.2(8) . . . . ?
C46B W2 C43 C44 39.0(8) . . . . ?
C49 W2 C43 C42 165.6(7) . . . . ?
C47 W2 C43 C42 -52.3(8) . . . . ?
C46 W2 C43 C42 -89.4(8) . . . . ?
C44 W2 C43 C42 -142.1(10) . . . . ?
C44B W2 C43 C42 -130(2) . . . . ?
C45 W2 C43 C42 -119.4(8) . . . . ?
C43B W2 C43 C42 -7.1(15) . . . . ?
C47B W2 C43 C42 -69.0(8) . . . . ?
C48 W2 C43 C42 -23.8(7) . . . . ?
C46B W2 C43 C42 -103.0(8) . . . . ?
C42 C43 C44 C45 0.7(16) . . . . ?
W2 C43 C44 C45 -48.4(14) . . . . ?
C42 C43 C44 W2 49.1(8) . . . . ?
C49 W2 C44 C43 139.5(7) . . . . ?
C47 W2 C44 C43 -89.1(8) . . . . ?
C46 W2 C44 C43 -121.0(8) . . . . ?
C44B W2 C44 C43 -14(2) . . . . ?
C45 W2 C44 C43 -142.5(12) . . . . ?
C43B W2 C44 C43 -18.8(8) . . . . ?
C47B W2 C44 C43 -106.8(8) . . . . ?
C42 W2 C44 C43 -22.8(6) . . . . ?
C48 W2 C44 C43 -53.8(7) . . . . ?
C46B W2 C44 C43 -132.6(10) . . . . ?
C49 W2 C44 C45 -78.0(9) . . . . ?
C47 W2 C44 C45 53.4(9) . . . . ?
C46 W2 C44 C45 21.5(9) . . . . ?
C44B W2 C44 C45 129(2) . . . . ?
C43B W2 C44 C45 123.7(11) . . . . ?
C47B W2 C44 C45 35.7(10) . . . . ?
C42 W2 C44 C45 119.7(10) . . . . ?
C48 W2 C44 C45 88.8(9) . . . . ?
C43 W2 C44 C45 142.5(12) . . . . ?
C46B W2 C44 C45 10.0(10) . . . . ?
C43 C44 C45 C46 5(3) . . . . ?
W2 C44 C45 C46 -43.6(18) . . . . ?
C43 C44 C45 W2 48.2(12) . . . . ?
C49 W2 C45 C44 106.6(9) . . . . ?
C47 W2 C45 C44 -120.2(10) . . . . ?
C46 W2 C45 C44 -144.9(14) . . . . ?
C44B W2 C45 C44 -17.6(9) . . . . ?
C43B W2 C45 C44 -42.5(9) . . . . ?
C47B W2 C45 C44 -136.0(11) . . . . ?
C42 W2 C45 C44 -52.7(9) . . . . ?
C48 W2 C45 C44 -88.1(9) . . . . ?
C43 W2 C45 C44 -22.4(7) . . . . ?
C46B W2 C45 C44 -159(2) . . . . ?
C49 W2 C45 C46 -108.5(10) . . . . ?
C47 W2 C45 C46 24.7(9) . . . . ?
C44 W2 C45 C46 144.9(14) . . . . ?
C44B W2 C45 C46 127.2(13) . . . . ?
C43B W2 C45 C46 102.4(10) . . . . ?
C47B W2 C45 C46 8.8(10) . . . . ?
C42 W2 C45 C46 92.2(10) . . . . ?
C48 W2 C45 C46 56.8(9) . . . . ?
C43 W2 C45 C46 122.4(10) . . . . ?
C46B W2 C45 C46 -13.8(16) . . . . ?
C44 C45 C46 C47 -4(3) . . . . ?
W2 C45 C46 C47 -48.7(16) . . . . ?
C44 C45 C46 W2 44.2(18) . . . . ?
C49 W2 C46 C47 -143.6(9) . . . . ?
C44 W2 C46 C47 118.8(10) . . . . ?
C44B W2 C46 C47 102.1(10) . . . . ?
C45 W2 C46 C47 139.9(14) . . . . ?
C43B W2 C46 C47 68.3(9) . . . . ?
C47B W2 C46 C47 -19.6(17) . . . . ?
C42 W2 C46 C47 54.0(9) . . . . ?
C48 W2 C46 C47 24.8(8) . . . . ?
C43 W2 C46 C47 89.2(9) . . . . ?
C46B W2 C46 C47 163(3) . . . . ?
C49 W2 C46 C45 76.5(10) . . . . ?
C47 W2 C46 C45 -139.9(14) . . . . ?
C44 W2 C46 C45 -21.2(9) . . . . ?
C44B W2 C46 C45 -37.8(10) . . . . ?
C43B W2 C46 C45 -71.6(10) . . . . ?
C47B W2 C46 C45 -159(2) . . . . ?
C42 W2 C46 C45 -85.9(10) . . . . ?
C48 W2 C46 C45 -115.1(10) . . . . ?
C43 W2 C46 C45 -50.7(9) . . . . ?
C46B W2 C46 C45 23(3) . . . . ?
C45 C46 C47 C48 -6(3) . . . . ?
W2 C46 C47 C48 -56.1(17) . . . . ?
C45 C46 C47 W2 50.2(17) . . . . ?
C49 W2 C47 C48 -172.0(8) . . . . ?
C46 W2 C47 C48 138.2(13) . . . . ?
C44 W2 C47 C48 83.8(9) . . . . ?
C44B W2 C47 C48 67.5(10) . . . . ?
C45 W2 C47 C48 114.0(10) . . . . ?
C43B W2 C47 C48 33.3(9) . . . . ?
C47B W2 C47 C48 161(3) . . . . ?
C42 W2 C47 C48 19.1(8) . . . . ?
C43 W2 C47 C48 48.6(9) . . . . ?
C46B W2 C47 C48 132.9(12) . . . . ?
C49 W2 C47 C46 49.8(11) . . . . ?
C44 W2 C47 C46 -54.4(9) . . . . ?
C44B W2 C47 C46 -70.7(9) . . . . ?
C45 W2 C47 C46 -24.2(8) . . . . ?
C43B W2 C47 C46 -104.9(10) . . . . ?
C47B W2 C47 C46 23(2) . . . . ?
C42 W2 C47 C46 -119.0(10) . . . . ?
C48 W2 C47 C46 -138.2(13) . . . . ?
C43 W2 C47 C46 -89.5(9) . . . . ?
C46B W2 C47 C46 -5.3(10) . . . . ?
C43 C42 C48 C47 -12(3) . . . . ?
W2 C42 C48 C47 38.7(17) . . . . ?
C43 C42 C48 W2 -50.5(11) . . . . ?
C46 C47 C48 C42 15(3) . . . . ?
W2 C47 C48 C42 -39.6(17) . . . . ?
C46 C47 C48 W2 54.8(16) . . . . ?
C49 W2 C48 C42 172.7(14) . . . . ?
C47 W2 C48 C42 148.4(14) . . . . ?
C46 W2 C48 C42 122.5(10) . . . . ?
C44 W2 C48 C42 54.3(9) . . . . ?
C44B W2 C48 C42 43.0(9) . . . . ?
C45 W2 C48 C42 90.0(9) . . . . ?
C43B W2 C48 C42 15.5(9) . . . . ?
C47B W2 C48 C42 141.3(12) . . . . ?
C43 W2 C48 C42 23.7(7) . . . . ?
C46B W2 C48 C42 112.9(10) . . . . ?
C49 W2 C48 C47 24(2) . . . . ?
C46 W2 C48 C47 -25.9(8) . . . . ?
C44 W2 C48 C47 -94.1(9) . . . . ?
C44B W2 C48 C47 -105.4(10) . . . . ?
C45 W2 C48 C47 -58.4(9) . . . . ?
C43B W2 C48 C47 -132.9(13) . . . . ?
C47B W2 C48 C47 -7.1(9) . . . . ?
C42 W2 C48 C47 -148.4(14) . . . . ?
C43 W2 C48 C47 -124.7(10) . . . . ?
C46B W2 C48 C47 -35.4(9) . . . . ?
C49 W2 C42B C43B -150(13) . . . . ?
C47 W2 C42B C43B 126.8(12) . . . . ?
C46 W2 C42B C43B 100.1(9) . . . . ?
C44 W2 C42B C43B 30.8(9) . . . . ?
C44B W2 C42B C43B 22.5(7) . . . . ?
C45 W2 C42B C43B 65.4(9) . . . . ?
C47B W2 C42B C43B 119.1(10) . . . . ?
C42 W2 C42B C43B -16.4(14) . . . . ?
C48 W2 C42B C43B 139(3) . . . . ?
C43 W2 C42B C43B 3.8(8) . . . . ?
C46B W2 C42B C43B 89.2(9) . . . . ?
C49 W2 C42B C48B 69(13) . . . . ?
C47 W2 C42B C48B -13.6(10) . . . . ?
C46 W2 C42B C48B -40.3(10) . . . . ?
C44 W2 C42B C48B -109.7(10) . . . . ?
C44B W2 C42B C48B -118.0(11) . . . . ?
C45 W2 C42B C48B -75.1(10) . . . . ?
C43B W2 C42B C48B -140.5(14) . . . . ?
C47B W2 C42B C48B -21.4(9) . . . . ?
C42 W2 C42B C48B -157(2) . . . . ?
C48 W2 C42B C48B -2(3) . . . . ?
C43 W2 C42B C48B -136.7(12) . . . . ?
C46B W2 C42B C48B -51.3(10) . . . . ?
C48B C42B C43B C44B -0.4(18) . . . . ?
W2 C42B C43B C44B -48.8(8) . . . . ?
C48B C42B C43B W2 48.4(15) . . . . ?
C49 W2 C43B C44B -39.4(12) . . . . ?
C47 W2 C43B C44B 103.8(9) . . . . ?
C46 W2 C43B C44B 68.1(9) . . . . ?
C44 W2 C43B C44B 2.7(9) . . . . ?
C45 W2 C43B C44B 32.6(9) . . . . ?
C47B W2 C43B C44B 89.6(9) . . . . ?
C42 W2 C43B C44B 168(3) . . . . ?
C48 W2 C43B C44B 130.1(12) . . . . ?
C43 W2 C43B C44B -28.5(15) . . . . ?
C46B W2 C43B C44B 53.9(9) . . . . ?
C49 W2 C43B C42B 177.9(9) . . . . ?
C47 W2 C43B C42B -39.0(9) . . . . ?
C46 W2 C43B C42B -74.7(9) . . . . ?
C44 W2 C43B C42B -140.1(11) . . . . ?
C44B W2 C43B C42B -142.8(11) . . . . ?
C45 W2 C43B C42B -110.1(9) . . . . ?
C47B W2 C43B C42B -53.1(9) . . . . ?
C42 W2 C43B C42B 25(2) . . . . ?
C48 W2 C43B C42B -12.7(10) . . . . ?
C43 W2 C43B C42B -171.3(18) . . . . ?
C46B W2 C43B C42B -88.8(9) . . . . ?
C42B C43B C44B C45B -1.7(19) . . . . ?
W2 C43B C44B C45B -51.5(17) . . . . ?
C42B C43B C44B W2 49.9(8) . . . . ?
C49 W2 C44B C43B 157.5(8) . . . . ?
C47 W2 C44B C43B -69.4(9) . . . . ?
C46 W2 C44B C43B -105.7(9) . . . . ?
C44 W2 C44B C43B -173(2) . . . . ?
C45 W2 C44B C43B -135.1(12) . . . . ?
C47B W2 C44B C43B -87.5(9) . . . . ?
C42 W2 C44B C43B -3.9(9) . . . . ?
C48 W2 C44B C43B -35.2(8) . . . . ?
C43 W2 C44B C43B 31.4(17) . . . . ?
C46B W2 C44B C43B -119.0(9) . . . . ?
C49 W2 C44B C45B -61.9(11) . . . . ?
C47 W2 C44B C45B 71.3(11) . . . . ?
C46 W2 C44B C45B 35.0(10) . . . . ?
C44 W2 C44B C45B -32(2) . . . . ?
C45 W2 C44B C45B 5.6(12) . . . . ?
C43B W2 C44B C45B 140.7(14) . . . . ?
C47B W2 C44B C45B 53.2(11) . . . . ?
C42 W2 C44B C45B 136.7(13) . . . . ?
C48 W2 C44B C45B 105.4(11) . . . . ?
C43 W2 C44B C45B 172(2) . . . . ?
C46B W2 C44B C45B 21.6(10) . . . . ?
C43B C44B C45B C46B 7(3) . . . . ?
W2 C44B C45B C46B -44(2) . . . . ?
C43B C44B C45B W2 51.4(15) . . . . ?
C49 W2 C45B C44B 127.4(10) . . . . ?
C47 W2 C45B C44B -102.1(11) . . . . ?
C46 W2 C45B C44B -131.0(14) . . . . ?
C44 W2 C45B C44B 23.2(15) . . . . ?
C45 W2 C45B C44B -161(4) . . . . ?
C43B W2 C45B C44B -23.6(9) . . . . ?
C47B W2 C45B C44B -119.0(12) . . . . ?
C42 W2 C45B C44B -32.2(10) . . . . ?
C48 W2 C45B C44B -67.4(11) . . . . ?
C43 W2 C45B C44B -3.2(10) . . . . ?
C46B W2 C45B C44B -144.4(17) . . . . ?
C49 W2 C45B C46B -88.1(11) . . . . ?
C47 W2 C45B C46B 42.4(10) . . . . ?
C46 W2 C45B C46B 13.4(10) . . . . ?
C44 W2 C45B C46B 168(2) . . . . ?
C44B W2 C45B C46B 144.4(17) . . . . ?
C45 W2 C45B C46B -16(3) . . . . ?
C43B W2 C45B C46B 120.9(12) . . . . ?
C47B W2 C45B C46B 25.4(10) . . . . ?
C42 W2 C45B C46B 112.3(11) . . . . ?
C48 W2 C45B C46B 77.0(11) . . . . ?
C43 W2 C45B C46B 141.3(14) . . . . ?
C44B C45B C46B C47B -10(4) . . . . ?
W2 C45B C46B C47B -54(2) . . . . ?
C44B C45B C46B W2 44(2) . . . . ?
C49 W2 C46B C47B -126.7(10) . . . . ?
C47 W2 C46B C47B 14.8(10) . . . . ?
C46 W2 C46B C47B 2(3) . . . . ?
C44 W2 C46B C47B 132.1(12) . . . . ?
C44B W2 C46B C47B 116.2(11) . . . . ?
C45 W2 C46B C47B 147(2) . . . . ?
C43B W2 C46B C47B 86.0(10) . . . . ?
C42 W2 C46B C47B 72.7(10) . . . . ?
C48 W2 C46B C47B 40.5(10) . . . . ?
C43 W2 C46B C47B 106.9(11) . . . . ?
C49 W2 C46B C45B 95.5(11) . . . . ?
C47 W2 C46B C45B -123.0(14) . . . . ?
C46 W2 C46B C45B -136(3) . . . . ?
C44 W2 C46B C45B -5.6(11) . . . . ?
C44B W2 C46B C45B -21.5(10) . . . . ?
C45 W2 C46B C45B 8.8(18) . . . . ?
C43B W2 C46B C45B -51.8(11) . . . . ?
C47B W2 C46B C45B -137.7(16) . . . . ?
C42 W2 C46B C45B -65.0(11) . . . . ?
C48 W2 C46B C45B -97.2(11) . . . . ?
C43 W2 C46B C45B -30.8(11) . . . . ?
C45B C46B C47B C48B 6(4) . . . . ?
W2 C46B C47B C48B -48(2) . . . . ?
C45B C46B C47B W2 54(2) . . . . ?
C49 W2 C47B C48B -156.2(10) . . . . ?
C47 W2 C47B C48B 2(2) . . . . ?
C46 W2 C47B C48B 141(2) . . . . ?
C44 W2 C47B C48B 103.2(11) . . . . ?
C44B W2 C47B C48B 86.4(11) . . . . ?
C45 W2 C47B C48B 127.1(13) . . . . ?
C43B W2 C47B C48B 51.1(10) . . . . ?
C42 W2 C47B C48B 36.8(10) . . . . ?
C48 W2 C47B C48B 15.4(10) . . . . ?
C43 W2 C47B C48B 69.7(11) . . . . ?
C46B W2 C47B C48B 142.6(16) . . . . ?
C49 W2 C47B C46B 61.2(11) . . . . ?
C47 W2 C47B C46B -141(3) . . . . ?
C46 W2 C47B C46B -1.1(18) . . . . ?
C44 W2 C47B C46B -39.4(10) . . . . ?
C44B W2 C47B C46B -56.1(10) . . . . ?
C45 W2 C47B C46B -15.5(10) . . . . ?
C43B W2 C47B C46B -91.4(10) . . . . ?
C42 W2 C47B C46B -105.8(11) . . . . ?
C48 W2 C47B C46B -127.2(13) . . . . ?
C43 W2 C47B C46B -72.9(11) . . . . ?
C43B C42B C48B C47B -1(3) . . . . ?
W2 C42B C48B C47B 47(2) . . . . ?
C43B C42B C48B W2 -47.9(14) . . . . ?
C46B C47B C48B C42B -1(4) . . . . ?
W2 C47B C48B C42B -48(2) . . . . ?
C46B C47B C48B W2 47(2) . . . . ?
C49 W2 C48B C42B -176.3(9) . . . . ?
C47 W2 C48B C42B 142(3) . . . . ?
C46 W2 C48B C42B 127.9(12) . . . . ?
C44 W2 C48B C42B 68.4(10) . . . . ?
C44B W2 C48B C42B 54.0(10) . . . . ?
C45 W2 C48B C42B 101.9(11) . . . . ?
C43B W2 C48B C42B 23.6(9) . . . . ?
C47B W2 C48B C42B 144.4(16) . . . . ?
C42 W2 C48B C42B 10.4(9) . . . . ?
C48 W2 C48B C42B 1.1(18) . . . . ?
C43 W2 C48B C42B 34.7(10) . . . . ?
C46B W2 C48B C42B 121.7(11) . . . . ?
C49 W2 C48B C47B 39.3(15) . . . . ?
C47 W2 C48B C47B -2(2) . . . . ?
C46 W2 C48B C47B -16.6(10) . . . . ?
C44 W2 C48B C47B -76.1(11) . . . . ?
C44B W2 C48B C47B -90.5(11) . . . . ?
C45 W2 C48B C47B -42.5(10) . . . . ?
C43B W2 C48B C47B -120.8(11) . . . . ?
C42 W2 C48B C47B -134.0(12) . . . . ?
C48 W2 C48B C47B -143(2) . . . . ?
C43 W2 C48B C47B -109.7(11) . . . . ?
C46B W2 C48B C47B -22.7(10) . . . . ?
C47 W2 C49 C50 98(8) . . . . ?
C46 W2 C49 C50 126(8) . . . . ?
C44 W2 C49 C50 -164(8) . . . . ?
C44B W2 C49 C50 -156(8) . . . . ?
C45 W2 C49 C50 161(8) . . . . ?
C43B W2 C49 C50 -132(8) . . . . ?
C47B W2 C49 C50 106(8) . . . . ?
C42 W2 C49 C50 -113(8) . . . . ?
C48 W2 C49 C50 79(8) . . . . ?
C43 W2 C49 C50 -137(8) . . . . ?
C46B W2 C49 C50 137(8) . . . . ?
W2 C49 C50 C51 -178(100) . . . . ?
C49 C50 C51 C52 -7.1(13) . . . . ?
C49 C50 C51 C56 174.9(8) . . . . ?
C56 C51 C52 C53 -2.3(12) . . . . ?
C50 C51 C52 C53 179.7(7) . . . . ?
C51 C52 C53 C54 2.9(13) . . . . ?
C52 C53 C54 C55 -1.6(13) . . . . ?
C53 C54 C55 C56 -0.3(12) . . . . ?
C54 C55 C56 C51 0.8(12) . . . . ?
C52 C51 C56 C55 0.5(11) . . . . ?
C50 C51 C56 C55 178.5(7) . . . . ?
C63 P3 C57 C62 -73.1(6) . . . . ?
C69 P3 C57 C62 35.1(7) . . . . ?
W2 P3 C57 C62 152.0(5) . . . . ?
C63 P3 C57 C58 109.9(6) . . . . ?
C69 P3 C57 C58 -141.9(6) . . . . ?
W2 P3 C57 C58 -25.0(6) . . . . ?
C62 C57 C58 C59 1.9(11) . . . . ?
P3 C57 C58 C59 179.0(6) . . . . ?
C57 C58 C59 C60 -1.2(12) . . . . ?
C58 C59 C60 C61 1.8(12) . . . . ?
C59 C60 C61 C62 -3.0(12) . . . . ?
C58 C57 C62 C61 -3.2(11) . . . . ?
P3 C57 C62 C61 179.8(6) . . . . ?
C60 C61 C62 C57 3.8(12) . . . . ?
C69 P3 C63 C68 69.7(7) . . . . ?
C57 P3 C63 C68 177.4(6) . . . . ?
W2 P3 C63 C68 -50.7(7) . . . . ?
C69 P3 C63 C64 -109.5(6) . . . . ?
C57 P3 C63 C64 -1.7(7) . . . . ?
W2 P3 C63 C64 130.2(6) . . . . ?
C68 C63 C64 C65 -1.8(11) . . . . ?
P3 C63 C64 C65 177.4(6) . . . . ?
C63 C64 C65 C66 0.5(11) . . . . ?
C64 C65 C66 C67 0.0(13) . . . . ?
C65 C66 C67 C68 0.8(14) . . . . ?
C64 C63 C68 C67 2.7(12) . . . . ?
P3 C63 C68 C67 -176.5(7) . . . . ?
C66 C67 C68 C63 -2.2(14) . . . . ?
C63 P3 C69 C70 -85.2(5) . . . . ?
C57 P3 C69 C70 167.3(5) . . . . ?
W2 P3 C69 C70 44.3(5) . . . . ?
P3 C69 C70 P4 -53.0(6) . . . . ?
C71 P4 C70 C69 163.2(5) . . . . ?
C77 P4 C70 C69 -84.7(5) . . . . ?
W2 P4 C70 C69 36.1(5) . . . . ?
C77 P4 C71 C76 -151.3(7) . . . . ?
C70 P4 C71 C76 -39.6(8) . . . . ?
W2 P4 C71 C76 81.2(7) . . . . ?
C77 P4 C71 C72 36.9(7) . . . . ?
C70 P4 C71 C72 148.5(6) . . . . ?
W2 P4 C71 C72 -90.6(7) . . . . ?
C76 C71 C72 C73 0.7(12) . . . . ?
P4 C71 C72 C73 172.9(6) . . . . ?
C71 C72 C73 C74 -1.1(13) . . . . ?
C72 C73 C74 C75 0.9(13) . . . . ?
C73 C74 C75 C76 -0.3(13) . . . . ?
C72 C71 C76 C75 -0.1(12) . . . . ?
P4 C71 C76 C75 -172.1(6) . . . . ?
C74 C75 C76 C71 -0.1(13) . . . . ?
C71 P4 C77 C82 97.0(7) . . . . ?
C70 P4 C77 C82 -14.3(8) . . . . ?
W2 P4 C77 C82 -132.3(6) . . . . ?
C71 P4 C77 C78 -86.0(7) . . . . ?
C70 P4 C77 C78 162.6(7) . . . . ?
W2 P4 C77 C78 44.7(7) . . . . ?
C82 C77 C78 C79 4.4(13) . . . . ?
P4 C77 C78 C79 -172.7(7) . . . . ?
C77 C78 C79 C80 0.5(15) . . . . ?
C78 C79 C80 C81 -5.6(15) . . . . ?
C79 C80 C81 C82 5.6(13) . . . . ?
C78 C77 C82 C81 -4.5(12) . . . . ?
P4 C77 C82 C81 172.5(6) . . . . ?
C80 C81 C82 C77 -0.6(13) . . . . ?
